data_4335342
loop_
_publ_author_name
'Soumavo Ghosh'
'Saptarshi Biswas'
'Antonio Bauz\'a'
'Miquel Barcel\'o-Oliver'
'Antonio Frontera'
'Ashutosh Ghosh'

_publ_contact_author_address
;
Department of Chemistry,
University of the Balearic Islands,
campus UIB, cta. Valldemossa km 7.5, Ed. Mateu Orfila
Palma de Mallorca E-07122,
SPAIN
;
_publ_contact_author_email miquel.barcelo@uib.es
_publ_contact_author_fax 0034971173426
_publ_contact_author_name 'Barcel\'o-Oliver, Miquel'
_publ_contact_author_phone 0034971173199
_publ_section_title
;
 Use of Metalloligands [CuL] (H2L = Salen Type Di-Schiff Bases) in the
 Formation of Heterobimetallic Copper(II)-Uranyl Complexes: Photophysical
 Investigations, Structural Variations, and Theoretical Calculations
;
_journal_name_full 'Inorganic Chemistry'
_journal_page_first 7508
_journal_page_last 7523
_journal_paper_doi 10.1021/ic400422d
_journal_volume 52
_journal_year 2013
_chemical_compound_source 'synthesis as described'
_chemical_formula_sum 'C18.5 H19 Cu N4 O10.5 U'
_chemical_formula_weight 766.96
_chemical_name_systematic
;
 ?
;
_space_group_IT_number 14
_symmetry_cell_setting monoclinic
_symmetry_Int_Tables_number 14
_symmetry_space_group_name_Hall '-P 2ybc'
_symmetry_space_group_name_H-M 'P 1 21/c 1'
_atom_sites_solution_hydrogens geom
_atom_sites_solution_primary direct
_atom_sites_solution_secondary difmap
_audit_conform_dict_location ftp://ftp.iucr.org/pub/cif_core.dic
_audit_conform_dict_name cif_core.dic
_audit_conform_dict_version 2.4
_audit_creation_date 2013-04-23T10:49:54-00:00
_audit_creation_method 'WinGX routine CIF_UPDATE'
_cell_angle_alpha 90
_cell_angle_beta 125.880(13)
_cell_angle_gamma 90
_cell_formula_units_Z 16
_cell_length_a 18.635(5)
_cell_length_b 25.264(5)
_cell_length_c 24.446(5)
_cell_measurement_reflns_used 43517
_cell_measurement_temperature 294(2)
_cell_measurement_theta_max 25.06
_cell_measurement_theta_min 1.31
_cell_measurement_wavelength 0.71073
_cell_volume 9325(4)
_computing_cell_refinement 'Bruker SMART APEX2'
_computing_data_collection 'Bruker SMART APEX2'
_computing_data_reduction 'Bruker SAINT'
_computing_molecular_graphics 'Ortep-3 for Windows (Farrugia, 1997)'
_computing_publication_material 'WinGX publication routines (Farrugia, 1999)'
_computing_structure_refinement 'SHELXL-97 (Sheldrick, 1997)'
_computing_structure_solution 'SHELXS-97 (Sheldrick, 1990)'
_diffrn_ambient_temperature 294(2)
_diffrn_measured_fraction_theta_full 0.957
_diffrn_measured_fraction_theta_max 0.957
_diffrn_measurement_device_type 'CCD area detector'
_diffrn_measurement_method 'phi and omega scans'
_diffrn_radiation_monochromator graphite
_diffrn_radiation_probe x-ray
_diffrn_radiation_source 'fine-focus sealed tube'
_diffrn_radiation_type MoK\a
_diffrn_radiation_wavelength 0.71073
_diffrn_reflns_av_R_equivalents 0.0735
_diffrn_reflns_av_unetI/netI 0.0978
_diffrn_reflns_limit_h_max 22
_diffrn_reflns_limit_h_min -20
_diffrn_reflns_limit_k_max 29
_diffrn_reflns_limit_k_min -30
_diffrn_reflns_limit_l_max 28
_diffrn_reflns_limit_l_min -25
_diffrn_reflns_number 43517
_diffrn_reflns_theta_full 25.06
_diffrn_reflns_theta_max 25.06
_diffrn_reflns_theta_min 1.31
_exptl_absorpt_coefficient_mu 7.908
_exptl_absorpt_correction_T_max 0.8579
_exptl_absorpt_correction_T_min 0.7427
_exptl_absorpt_correction_type empirical
_exptl_absorpt_process_details sadabs
_exptl_crystal_colour brown
_exptl_crystal_density_diffrn 2.185
_exptl_crystal_description prism
_exptl_crystal_F_000 5808
_exptl_crystal_size_max 0.04
_exptl_crystal_size_mid 0.03
_exptl_crystal_size_min 0.02
_refine_diff_density_max 2.819
_refine_diff_density_min -1.714
_refine_diff_density_rms 0.236
_refine_ls_extinction_method none
_refine_ls_goodness_of_fit_ref 1.046
_refine_ls_hydrogen_treatment constr
_refine_ls_matrix_type full
_refine_ls_number_parameters 1265
_refine_ls_number_reflns 15826
_refine_ls_number_restraints 42
_refine_ls_restrained_S_all 1.046
_refine_ls_R_factor_all 0.1179
_refine_ls_R_factor_gt 0.065
_refine_ls_shift/su_max 0.057
_refine_ls_shift/su_mean 0.002
_refine_ls_structure_factor_coef Fsqd
_refine_ls_weighting_details 'calc w=1/[\s^2^(Fo^2^)+(0.0717P)^2^+155.2833P] where P=(Fo^2^+2Fc^2^)/3'
_refine_ls_weighting_scheme calc
_refine_ls_wR_factor_gt 0.1585
_refine_ls_wR_factor_ref 0.1858
_reflns_number_gt 9963
_reflns_number_total 15826
_reflns_threshold_expression >2\s(I)
_cod_data_source_file ic400422d_si_006.cif
_cod_data_source_block agsg18_0m
_cod_database_code 4335342

loop_
_symmetry_equiv_pos_as_xyz
'x, y, z'
'-x, y+1/2, -z+1/2'
'-x, -y, -z'
'x, -y-1/2, z-1/2'

loop_
_atom_site_label
_atom_site_type_symbol
_atom_site_fract_x
_atom_site_fract_y
_atom_site_fract_z
_atom_site_U_iso_or_equiv
_atom_site_adp_type
_atom_site_occupancy
_atom_site_symmetry_multiplicity
_atom_site_calc_flag
_atom_site_refinement_flags
U2 U 0.60260(4) 0.78557(2) 0.48233(3) 0.03252(17) Uani 1 1 d .
U3 U 0.27857(4) 0.71170(2) 0.43748(3) 0.03501(17) Uani 1 1 d .
U1 U 0.77627(4) 0.93233(2) 0.43172(3) 0.03396(17) Uani 1 1 d .
U4 U 0.11471(4) 0.55443(2) 0.47257(3) 0.03572(18) Uani 1 1 d .
Cu3 Cu 0.08368(13) 0.77470(8) 0.37415(10) 0.0379(5) Uani 1 1 d .
Cu2 Cu 0.60037(14) 0.72216(8) 0.36000(10) 0.0397(5) Uani 1 1 d .
Cu4 Cu 0.12267(14) 0.49538(8) 0.35123(10) 0.0386(5) Uani 1 1 d .
Cu1 Cu 0.58818(14) 1.00203(8) 0.36390(11) 0.0426(5) Uani 1 1 d .
O11 O 0.7445(8) 0.9250(5) 0.4862(5) 0.049(3) Uani 1 1 d .
O30 O 0.3101(8) 0.7280(5) 0.3853(6) 0.045(3) Uani 1 1 d .
N27 N 0.5806(10) 0.9010(6) 0.4781(9) 0.058(5) Uani 1 1 d .
N47 N 0.0860(10) 0.6697(6) 0.4716(8) 0.048(4) Uani 1 1 d .
O41 O 0.0101(8) 0.5402(5) 0.4533(6) 0.049(3) Uani 1 1 d .
O10 O 0.8086(8) 0.9379(5) 0.3786(6) 0.047(3) Uani 1 1 d .
O31C O 0.1250(7) 0.7189(4) 0.3444(5) 0.037(3) Uani 1 1 d .
C17D C 0.1582(11) 0.3813(7) 0.4225(8) 0.043(5) Uani 1 1 d .
O20 O 0.7067(7) 0.7948(5) 0.4987(6) 0.044(3) Uani 1 1 d .
O31B O 0.5337(7) 0.7804(4) 0.3634(5) 0.034(3) Uani 1 1 d .
C25C C -0.0174(12) 0.7104(7) 0.2367(9) 0.045(5) Uani 1 1 d .
O31 O 0.2481(8) 0.6956(5) 0.4912(6) 0.045(3) Uani 1 1 d .
O21 O 0.5000(7) 0.7770(5) 0.4682(5) 0.045(3) Uani 1 1 d .
O31D O 0.0543(7) 0.5522(4) 0.3542(5) 0.036(3) Uani 1 1 d .
C30D C -0.0224(11) 0.5670(6) 0.2990(8) 0.040(4) Uani 1 1 d .
O38 O 0.2182(8) 0.6256(5) 0.3776(6) 0.048(3) Uani 1 1 d .
O44 O 0.1721(9) 0.5564(5) 0.5954(6) 0.057(4) Uani 1 1 d .
O23 O 0.6658(9) 0.7158(5) 0.5688(6) 0.054(4) Uani 1 1 d .
O28 O 0.5535(9) 0.8751(5) 0.4260(6) 0.062(4) Uani 1 1 d .
O26 O 0.6142(9) 0.8737(5) 0.5326(6) 0.054(3) Uani 1 1 d .
C25A C 0.4782(13) 0.9318(7) 0.2302(9) 0.049(5) Uani 1 1 d .
O36 O 0.3538(8) 0.6257(5) 0.4633(6) 0.054(3) Uani 1 1 d .
O31A O 0.6217(7) 0.9390(4) 0.3370(5) 0.038(3) Uani 1 1 d .
O22 O 0.6807(8) 0.7915(5) 0.6094(6) 0.053(3) Uani 1 1 d .
O18 O 0.9397(9) 0.9236(5) 0.5276(7) 0.062(4) Uani 1 1 d .
O12 O 0.7085(8) 0.8442(5) 0.3806(6) 0.049(3) Uani 1 1 d .
O11B O 0.6000(8) 0.6995(4) 0.4354(6) 0.045(3) Uani 1 1 d .
O14 O 0.8464(9) 0.8429(5) 0.4658(6) 0.057(4) Uani 1 1 d .
O11D O 0.1241(8) 0.4719(4) 0.4281(6) 0.048(3) Uani 1 1 d .
O11C O 0.2058(7) 0.7965(4) 0.4192(6) 0.045(3) Uani 1 1 d .
C14A C 0.8433(13) 1.1282(8) 0.4114(10) 0.055(5) Uani 1 1 d .
H14A H 0.8924 1.1335 0.4109 0.066 Uiso 1 1 calc R
C26A C 0.4318(14) 0.9179(9) 0.1638(9) 0.063(6) Uani 1 1 d .
H26A H 0.3705 0.9218 0.1368 0.075 Uiso 1 1 calc R
O46 O 0.1203(9) 0.6415(5) 0.5252(6) 0.054(3) Uani 1 1 d .
O34 O 0.4399(8) 0.7049(5) 0.5359(7) 0.058(4) Uani 1 1 d .
C29D C -0.0944(11) 0.5827(7) 0.2972(9) 0.047(5) Uani 1 1 d .
H29D H -0.0874 0.5852 0.338 0.056 Uiso 1 1 calc R
O48 O 0.0615(8) 0.6452(5) 0.4186(6) 0.049(3) Uani 1 1 d .
C14B C 0.5392(12) 0.5807(9) 0.4845(10) 0.056(6) Uani 1 1 d .
H14B H 0.5055 0.5711 0.4998 0.067 Uiso 1 1 calc R
O40 O 0.2192(8) 0.5690(4) 0.4942(6) 0.049(3) Uani 1 1 d .
O11A O 0.7111(7) 1.0191(4) 0.4044(6) 0.045(3) Uani 1 1 d .
O32 O 0.3769(8) 0.7786(5) 0.5210(6) 0.049(3) Uani 1 1 d .
O49 O 0.0816(9) 0.7179(5) 0.4726(7) 0.067(4) Uani 1 1 d .
O42 O 0.1871(9) 0.4813(5) 0.5604(6) 0.054(3) Uani 1 1 d .
N23C N -0.0381(8) 0.7490(5) 0.3162(7) 0.039(4) Uani 1 1 d .
C21B C 0.6646(14) 0.6833(7) 0.2663(10) 0.056(5) Uani 1 1 d .
H21A H 0.6098 0.6634 0.2391 0.067 Uiso 1 1 calc R
H21B H 0.6977 0.6775 0.2477 0.067 Uiso 1 1 calc R
O45 O 0.2317(11) 0.4895(6) 0.6638(7) 0.076(5) Uani 1 1 d .
C14D C 0.0650(14) 0.3502(8) 0.4734(11) 0.063(6) Uani 1 1 d .
H14D H 0.0354 0.3395 0.4916 0.076 Uiso 1 1 calc R
O29 O 0.5740(10) 0.9490(5) 0.4787(7) 0.076(5) Uani 1 1 d .
O51 O -0.0028(11) 0.4306(7) 0.2711(8) 0.085(5) Uani 1 1 d .
C52 C -0.0580(14) 0.4080(9) 0.2740(10) 0.061(6) Uani 1 1 d .
N19D N 0.2013(10) 0.4376(6) 0.3646(8) 0.047(4) Uani 1 1 d .
C16C C 0.2027(13) 0.9413(8) 0.4135(10) 0.056(5) Uani 1 1 d .
H16C H 0.1699 0.9692 0.4131 0.067 Uiso 1 1 calc R
C27C C -0.020(2) 0.6886(8) 0.1386(12) 0.090(10) Uani 1 1 d .
H27C H -0.0518 0.6822 0.0926 0.108 Uiso 1 1 calc R
N19A N 0.5716(9) 1.0667(6) 0.3988(7) 0.040(3) Uani 1 1 d .
N23B N 0.5791(10) 0.7513(5) 0.2781(7) 0.042(4) Uani 1 1 d .
N37 N 0.2864(10) 0.5992(6) 0.4164(7) 0.042(4) Uani 1 1 d .
N19B N 0.6708(9) 0.6612(6) 0.3679(7) 0.042(4) Uani 1 1 d .
N19C N 0.0554(10) 0.8399(7) 0.4019(8) 0.052(4) Uani 1 1 d .
O39 O 0.2895(10) 0.5507(5) 0.4104(7) 0.070(4) Uani 1 1 d .
N23A N 0.4649(9) 0.9782(5) 0.3127(7) 0.041(4) Uani 1 1 d .
O35 O 0.5179(8) 0.7694(6) 0.6023(6) 0.061(4) Uani 1 1 d .
C13A C 0.8142(12) 1.0789(8) 0.4074(9) 0.050(5) Uani 1 1 d .
H13A H 0.8442 1.0506 0.405 0.06 Uiso 1 1 calc R
N23D N 0.1068(10) 0.5268(6) 0.2721(7) 0.044(4) Uani 1 1 d .
O19 O 1.0230(8) 0.9917(6) 0.5878(7) 0.076(5) Uani 1 1 d .
C20B C 0.7181(13) 0.6620(7) 0.3382(11) 0.054(5) Uani 1 1 d .
H20A H 0.7371 0.6262 0.3381 0.064 Uiso 1 1 calc R
H20B H 0.7709 0.6835 0.3661 0.064 Uiso 1 1 calc R
C16D C 0.1534(14) 0.3282(8) 0.4374(10) 0.058(5) Uani 1 1 d .
H16D H 0.1844 0.303 0.4312 0.069 Uiso 1 1 calc R
C12D C 0.1177(12) 0.4199(6) 0.4359(9) 0.043(4) Uani 1 1 d .
C12C C 0.2267(11) 0.8472(6) 0.4157(8) 0.037(4) Uani 1 1 d .
C15A C 0.8013(17) 1.1721(10) 0.4163(11) 0.074(7) Uani 1 1 d .
H15A H 0.8216 1.2064 0.419 0.089 Uiso 1 1 calc R
C15D C 0.1072(15) 0.3119(9) 0.4598(11) 0.071(7) Uani 1 1 d .
H15D H 0.1029 0.2761 0.4664 0.085 Uiso 1 1 calc R
C15B C 0.5821(14) 0.5429(8) 0.4726(10) 0.060(6) Uani 1 1 d .
H15B H 0.5823 0.5077 0.4841 0.072 Uiso 1 1 calc R
C30A C 0.5732(11) 0.9250(6) 0.2710(8) 0.038(4) Uani 1 1 d .
C17B C 0.6300(11) 0.6086(6) 0.4302(8) 0.037(4) Uani 1 1 d .
C30B C 0.4563(11) 0.7929(6) 0.3062(9) 0.042(4) Uani 1 1 d .
C20C C -0.0226(13) 0.8406(8) 0.4047(11) 0.057(5) Uani 1 1 d .
H20C H -0.0084 0.8205 0.4436 0.068 Uiso 1 1 calc R
H20D H -0.0342 0.8768 0.4106 0.068 Uiso 1 1 calc R
C12B C 0.5926(10) 0.6483(6) 0.4452(7) 0.030(4) Uani 1 1 d .
N17 N 0.9524(11) 0.9713(7) 0.5437(7) 0.054(4) Uani 1 1 d .
C28D C -0.1772(13) 0.5951(7) 0.2383(11) 0.062(6) Uani 1 1 d .
H28D H -0.2242 0.6047 0.2399 0.074 Uiso 1 1 calc R
C17A C 0.6948(13) 1.1115(7) 0.4106(9) 0.048(5) Uani 1 1 d .
C13D C 0.0660(13) 0.4038(8) 0.4604(10) 0.053(5) Uani 1 1 d .
H13D H 0.0348 0.4285 0.4671 0.064 Uiso 1 1 calc R
C30C C 0.0790(13) 0.7079(7) 0.2773(8) 0.049(5) Uani 1 1 d .
O25 O 0.7267(9) 0.7231(6) 0.6761(6) 0.071(4) Uani 1 1 d .
C14C C 0.3216(15) 0.9101(9) 0.4131(11) 0.063(6) Uani 1 1 d .
H14C H 0.3703 0.9165 0.4126 0.076 Uiso 1 1 calc R
C12A C 0.7399(12) 1.0689(7) 0.4068(8) 0.042(4) Uani 1 1 d .
C18C C 0.1004(13) 0.8826(8) 0.4143(9) 0.049(5) Uani 1 1 d .
H18C H 0.0819 0.9126 0.4249 0.059 Uiso 1 1 calc R
O15 O 0.7744(10) 0.7682(5) 0.4186(7) 0.065(4) Uani 1 1 d .
C24B C 0.5086(10) 0.7761(6) 0.2357(8) 0.033(4) Uani 1 1 d .
H24B H 0.5002 0.7856 0.1955 0.039 Uiso 1 1 calc R
C25D C -0.0325(12) 0.5662(7) 0.2353(8) 0.043(4) Uani 1 1 d .
N13 N 0.7759(11) 0.8152(6) 0.4222(8) 0.048(4) Uani 1 1 d .
C21A C 0.4123(13) 1.0512(8) 0.3437(11) 0.061(6) Uani 1 1 d .
H21C H 0.3646 1.0605 0.3472 0.073 Uiso 1 1 calc R
H21D H 0.4016 1.0697 0.3048 0.073 Uiso 1 1 calc R
C26C C -0.0627(15) 0.6987(8) 0.1682(10) 0.058(6) Uani 1 1 d .
H26C H -0.1243 0.6977 0.1415 0.07 Uiso 1 1 calc R
C21C C -0.1026(14) 0.8186(9) 0.3439(12) 0.067(6) Uani 1 1 d .
H21E H -0.1139 0.837 0.3048 0.081 Uiso 1 1 calc R
H21F H -0.1525 0.8253 0.3457 0.081 Uiso 1 1 calc R
C28A C 0.5596(18) 0.8904(8) 0.1749(10) 0.073(7) Uani 1 1 d .
H28A H 0.5864 0.8767 0.1557 0.088 Uiso 1 1 calc R
C17C C 0.1765(12) 0.8883(7) 0.4134(9) 0.043(4) Uani 1 1 d .
C29B C 0.3870(12) 0.8097(8) 0.3108(10) 0.060(6) Uani 1 1 d .
H29B H 0.3968 0.8125 0.3527 0.072 Uiso 1 1 calc R
C24D C 0.0336(13) 0.5509(7) 0.2281(9) 0.050(5) Uani 1 1 d .
H24D H 0.0239 0.559 0.1871 0.059 Uiso 1 1 calc R
C18B C 0.6755(13) 0.6180(7) 0.3986(9) 0.051(5) Uani 1 1 d .
H18B H 0.7106 0.5908 0.4006 0.061 Uiso 1 1 calc R
C24C C -0.0692(10) 0.7223(7) 0.2614(9) 0.046(5) Uani 1 1 d .
H24C H -0.1275 0.7105 0.237 0.055 Uiso 1 1 calc R
C27A C 0.4707(16) 0.8986(8) 0.1351(9) 0.067(7) Uani 1 1 d .
H27A H 0.4371 0.8912 0.0891 0.081 Uiso 1 1 calc R
N24 N 0.6911(10) 0.7422(7) 0.6205(8) 0.048(4) Uani 1 1 d .
C18A C 0.6191(14) 1.1089(8) 0.4119(9) 0.053(5) Uani 1 1 d .
H18A H 0.6027 1.1396 0.4229 0.064 Uiso 1 1 calc R
C25B C 0.4411(14) 0.7910(7) 0.2424(9) 0.049(5) Uani 1 1 d .
C16B C 0.6234(12) 0.5566(7) 0.4445(10) 0.049(5) Uani 1 1 d .
H16B H 0.6485 0.5301 0.4343 0.059 Uiso 1 1 calc R
N43 N 0.2008(10) 0.5100(7) 0.6103(7) 0.055(4) Uani 1 1 d .
C27B C 0.2885(17) 0.8191(10) 0.1872(11) 0.080(7) Uani 1 1 d .
H27B H 0.2336 0.8279 0.1479 0.096 Uiso 1 1 calc R
C26B C 0.3553(15) 0.8035(8) 0.1854(12) 0.067(6) Uani 1 1 d .
H26B H 0.3446 0.8007 0.1433 0.081 Uiso 1 1 calc R
C24A C 0.4320(12) 0.9515(8) 0.2566(9) 0.057(6) Uani 1 1 d .
H24A H 0.3715 0.9447 0.2309 0.069 Uiso 1 1 calc R
C15C C 0.2745(17) 0.9516(10) 0.4143(12) 0.083(8) Uani 1 1 d .
H15C H 0.292 0.9864 0.4157 0.1 Uiso 1 1 calc R
C21D C 0.1961(15) 0.4597(9) 0.2625(10) 0.069(6) Uani 1 1 d U
H21G H 0.2287 0.4548 0.2433 0.083 Uiso 1 1 calc R
H21H H 0.1427 0.4384 0.2367 0.083 Uiso 1 1 calc R
C16A C 0.7300(16) 1.1630(8) 0.4170(11) 0.070(6) Uani 1 1 d .
H16A H 0.7028 1.1917 0.4218 0.084 Uiso 1 1 calc R
N33 N 0.4486(10) 0.7524(7) 0.5549(8) 0.046(4) Uani 1 1 d .
C28B C 0.3049(14) 0.8219(9) 0.2523(11) 0.074(7) Uani 1 1 d .
H28B H 0.2592 0.832 0.2552 0.089 Uiso 1 1 calc R
C13B C 0.5477(12) 0.6333(7) 0.4732(8) 0.047(5) Uani 1 1 d .
H13B H 0.5232 0.6594 0.4844 0.056 Uiso 1 1 calc R
C27D C -0.1873(12) 0.5927(8) 0.1778(10) 0.056(5) Uani 1 1 d .
H27D H -0.2419 0.6001 0.1376 0.067 Uiso 1 1 calc R
C22C C -0.0976(11) 0.7594(8) 0.3347(10) 0.055(5) Uani 1 1 d .
H22A H -0.0768 0.7411 0.3764 0.066 Uiso 1 1 calc R
H22B H -0.1562 0.7462 0.2997 0.066 Uiso 1 1 calc R
C18D C 0.2055(12) 0.3945(8) 0.3931(10) 0.053(5) Uani 1 1 d .
H18D H 0.2427 0.3685 0.3956 0.064 Uiso 1 1 calc R
C22B C 0.6425(12) 0.7420(8) 0.2610(8) 0.049(5) Uani 1 1 d .
H22C H 0.6963 0.762 0.2916 0.058 Uiso 1 1 calc R
H22D H 0.6168 0.7542 0.2154 0.058 Uiso 1 1 calc R
C22A C 0.4076(12) 0.9944(8) 0.3310(11) 0.059(6) Uani 1 1 d .
H22E H 0.4238 0.9754 0.3712 0.071 Uiso 1 1 calc R
H22F H 0.347 0.985 0.2949 0.071 Uiso 1 1 calc R
C29C C 0.1206(16) 0.6957(9) 0.2478(10) 0.066(6) Uani 1 1 d .
H29C H 0.1819 0.6926 0.2737 0.079 Uiso 1 1 calc R
C54 C -0.1177(17) 0.4341(11) 0.2839(15) 0.110(10) Uani 1 1 d .
H54A H -0.0969 0.4694 0.3001 0.166 Uiso 1 1 calc R
H54B H -0.1207 0.4149 0.3163 0.166 Uiso 1 1 calc R
H54C H -0.1755 0.4357 0.2418 0.166 Uiso 1 1 calc R
C53 C -0.0651(17) 0.3481(9) 0.2655(11) 0.083(7) Uani 1 1 d .
H53A H -0.0242 0.3359 0.2565 0.125 Uiso 1 1 calc R
H53B H -0.1243 0.3388 0.2286 0.125 Uiso 1 1 calc R
H53C H -0.0512 0.332 0.3062 0.125 Uiso 1 1 calc R
C26D C -0.1177(14) 0.5796(8) 0.1775(9) 0.059(6) Uani 1 1 d .
H26D H -0.1262 0.5793 0.136 0.071 Uiso 1 1 calc R
C20A C 0.5000(13) 1.0716(10) 0.4073(12) 0.072(6) Uani 1 1 d .
H20E H 0.4934 1.1084 0.415 0.086 Uiso 1 1 calc R
H20F H 0.5148 1.0513 0.4463 0.086 Uiso 1 1 calc R
C20D C 0.2531(14) 0.4402(8) 0.3361(10) 0.061(6) Uani 1 1 d .
H20G H 0.2763 0.4054 0.3381 0.073 Uiso 1 1 calc R
H20H H 0.3029 0.464 0.3633 0.073 Uiso 1 1 calc R
C13C C 0.2957(12) 0.8595(9) 0.4128(10) 0.057(5) Uani 1 1 d .
H13C H 0.3269 0.8319 0.4106 0.068 Uiso 1 1 calc R
C29A C 0.6119(15) 0.9021(8) 0.2437(10) 0.062(6) Uani 1 1 d .
H29A H 0.6721 0.8945 0.2706 0.075 Uiso 1 1 calc R
C22D C 0.1704(13) 0.5172(9) 0.2563(10) 0.065(6) Uani 1 1 d .
H22G H 0.2232 0.538 0.2866 0.078 Uiso 1 1 calc R
H22H H 0.1448 0.529 0.2106 0.078 Uiso 1 1 calc R
O16 O 0.8838(8) 1.0021(5) 0.5104(7) 0.058(4) Uani 1 1 d .
C28C C 0.070(2) 0.6883(11) 0.1797(13) 0.096(9) Uani 1 1 d .
H28C H 0.0992 0.6826 0.1597 0.115 Uiso 1 1 calc R
C61 C 0.4120(19) 0.6277(10) 0.2733(17) 0.126(9) Uani 1 1 d DU
O62 O 0.4695(17) 0.6518(10) 0.2769(14) 0.167(8) Uani 1 1 d DU
C63 C 0.411(2) 0.5680(10) 0.2705(18) 0.154(10) Uani 1 1 d DU
H63A H 0.4385 0.5564 0.2495 0.231 Uiso 1 1 calc R
H63B H 0.3508 0.5556 0.2447 0.231 Uiso 1 1 calc R
H63C H 0.4429 0.554 0.3155 0.231 Uiso 1 1 calc R
C64 C 0.348(2) 0.6544(14) 0.282(2) 0.176(11) Uani 1 1 d DU
H64A H 0.3137 0.6796 0.2463 0.264 Uiso 1 1 calc R
H64B H 0.3796 0.6723 0.3247 0.264 Uiso 1 1 calc R
H64C H 0.309 0.6285 0.2804 0.264 Uiso 1 1 calc R

loop_
_atom_site_aniso_label
_atom_site_aniso_U_11
_atom_site_aniso_U_22
_atom_site_aniso_U_33
_atom_site_aniso_U_23
_atom_site_aniso_U_13
_atom_site_aniso_U_12
U2 0.0414(4) 0.0339(3) 0.0312(3) -0.0003(3) 0.0263(3) 0.0012(3)
U3 0.0412(4) 0.0354(4) 0.0360(3) 0.0000(3) 0.0269(3) 0.0006(3)
U1 0.0420(4) 0.0355(4) 0.0324(3) -0.0008(3) 0.0263(3) 0.0009(3)
U4 0.0479(4) 0.0350(4) 0.0339(3) -0.0001(3) 0.0294(3) 0.0035(3)
Cu3 0.0399(11) 0.0387(12) 0.0399(11) -0.0050(9) 0.0261(10) -0.0014(9)
Cu2 0.0604(13) 0.0351(12) 0.0382(11) 0.0024(9) 0.0372(11) 0.0103(10)
Cu4 0.0511(12) 0.0407(12) 0.0368(11) 0.0012(9) 0.0329(10) 0.0082(10)
Cu1 0.0456(12) 0.0409(13) 0.0463(13) -0.0040(10) 0.0297(11) 0.0028(10)
O11 0.058(8) 0.063(8) 0.030(6) -0.005(6) 0.027(6) -0.005(6)
O30 0.060(8) 0.050(8) 0.046(7) -0.009(6) 0.043(6) -0.008(6)
N27 0.056(10) 0.036(10) 0.056(11) -0.010(9) 0.019(9) -0.006(8)
N47 0.066(10) 0.045(10) 0.046(10) -0.009(8) 0.040(9) 0.011(8)
O41 0.069(8) 0.049(8) 0.057(8) -0.001(6) 0.053(7) -0.002(6)
O10 0.061(8) 0.054(8) 0.040(7) -0.005(6) 0.038(6) 0.000(6)
O31C 0.039(6) 0.032(6) 0.028(6) -0.005(5) 0.013(5) 0.004(5)
C17D 0.040(10) 0.047(11) 0.035(10) -0.002(8) 0.018(8) 0.008(8)
O20 0.048(7) 0.056(8) 0.045(7) -0.002(6) 0.036(6) 0.000(6)
O31B 0.040(6) 0.030(6) 0.030(6) 0.003(5) 0.019(5) 0.010(5)
C25C 0.059(12) 0.029(10) 0.037(10) -0.011(8) 0.023(9) -0.004(8)
O31 0.057(7) 0.058(8) 0.043(7) -0.008(6) 0.043(6) -0.010(6)
O21 0.047(7) 0.055(8) 0.034(6) -0.003(6) 0.024(6) -0.007(6)
O31D 0.037(6) 0.044(7) 0.026(6) 0.001(5) 0.018(5) 0.014(5)
C30D 0.048(10) 0.034(10) 0.040(10) -0.006(8) 0.028(9) -0.011(8)
O38 0.047(7) 0.045(8) 0.038(7) -0.003(6) 0.017(6) 0.002(6)
O44 0.090(10) 0.041(8) 0.044(7) 0.007(6) 0.041(7) 0.006(7)
O23 0.075(9) 0.060(9) 0.031(7) -0.005(6) 0.032(7) 0.015(7)
O28 0.090(10) 0.034(7) 0.041(8) 0.007(6) 0.026(7) 0.012(7)
O26 0.080(9) 0.043(8) 0.050(8) -0.001(6) 0.045(8) 0.010(7)
C25A 0.062(12) 0.050(12) 0.030(9) 0.003(8) 0.024(9) -0.001(9)
O36 0.048(8) 0.059(9) 0.045(7) 0.009(6) 0.022(7) 0.009(6)
O31A 0.041(6) 0.036(7) 0.032(6) -0.006(5) 0.019(5) 0.006(5)
O22 0.060(8) 0.044(8) 0.041(7) -0.010(6) 0.023(6) -0.017(6)
O18 0.060(9) 0.049(9) 0.058(9) 0.005(7) 0.025(7) -0.003(7)
O12 0.066(8) 0.034(7) 0.042(7) -0.004(6) 0.028(7) -0.009(6)
O11B 0.066(8) 0.036(7) 0.049(7) 0.001(6) 0.044(7) 0.010(6)
O14 0.063(9) 0.046(8) 0.042(7) -0.002(6) 0.020(7) 0.001(7)
O11D 0.085(9) 0.033(7) 0.053(8) 0.011(6) 0.054(7) 0.016(6)
O11C 0.041(7) 0.028(7) 0.063(8) -0.005(6) 0.030(6) -0.006(5)
C14A 0.060(12) 0.061(14) 0.058(13) -0.002(11) 0.042(11) -0.015(11)
C26A 0.060(13) 0.083(16) 0.027(10) -0.002(10) 0.014(10) -0.014(11)
O46 0.083(9) 0.045(8) 0.043(7) 0.001(6) 0.042(7) 0.007(7)
O34 0.061(8) 0.043(8) 0.067(9) 0.019(7) 0.036(7) 0.011(6)
C29D 0.041(10) 0.057(12) 0.042(11) -0.005(9) 0.024(9) -0.007(9)
O48 0.068(8) 0.038(7) 0.034(7) 0.007(6) 0.026(6) 0.006(6)
C14B 0.044(11) 0.078(16) 0.059(13) 0.026(11) 0.037(10) 0.004(10)
O40 0.072(8) 0.037(7) 0.043(7) 0.008(6) 0.036(7) 0.011(6)
O11A 0.049(7) 0.032(7) 0.055(8) -0.003(6) 0.032(6) 0.002(5)
O32 0.042(7) 0.052(8) 0.034(7) 0.003(6) 0.012(6) 0.003(6)
O49 0.077(10) 0.041(8) 0.060(9) -0.004(7) 0.028(8) 0.019(7)
O42 0.091(10) 0.032(7) 0.043(7) 0.004(6) 0.041(7) 0.011(6)
N23C 0.034(8) 0.032(8) 0.052(9) 0.009(7) 0.025(7) 0.000(6)
C21B 0.082(14) 0.043(12) 0.068(14) -0.018(10) 0.058(13) -0.006(10)
O45 0.111(12) 0.070(10) 0.038(8) 0.016(7) 0.039(9) 0.003(9)
C14D 0.088(16) 0.052(13) 0.096(17) 0.012(12) 0.080(15) 0.011(11)
O29 0.091(11) 0.016(7) 0.086(11) -0.002(7) 0.031(9) 0.011(7)
O51 0.079(11) 0.078(12) 0.093(13) -0.002(9) 0.046(10) -0.010(9)
C52 0.050(13) 0.079(16) 0.036(11) -0.003(10) 0.015(10) -0.003(12)
N19D 0.055(9) 0.052(11) 0.050(9) 0.005(8) 0.039(8) 0.017(8)
C16C 0.060(12) 0.050(13) 0.072(14) 0.008(10) 0.047(12) 0.006(10)
C27C 0.13(2) 0.031(12) 0.048(13) 0.016(10) 0.019(16) 0.011(13)
N19A 0.040(8) 0.042(9) 0.049(9) -0.001(7) 0.032(7) 0.012(7)
N23B 0.064(10) 0.032(8) 0.048(9) 0.003(7) 0.043(8) 0.003(7)
N37 0.053(10) 0.038(9) 0.045(9) 0.001(7) 0.035(8) 0.009(8)
N19B 0.052(9) 0.042(9) 0.046(9) -0.006(7) 0.036(8) -0.009(7)
N19C 0.058(10) 0.065(12) 0.051(10) -0.003(8) 0.043(9) 0.004(9)
O39 0.100(11) 0.027(7) 0.080(10) -0.006(7) 0.051(9) 0.014(7)
N23A 0.043(8) 0.030(8) 0.049(9) 0.010(7) 0.026(8) 0.001(6)
O35 0.046(8) 0.085(10) 0.032(7) -0.013(7) 0.012(6) -0.021(7)
C13A 0.055(12) 0.060(13) 0.045(11) 0.014(9) 0.035(10) 0.003(10)
N23D 0.051(9) 0.064(10) 0.031(8) -0.008(7) 0.031(8) -0.004(8)
O19 0.039(8) 0.094(12) 0.053(9) -0.014(8) 0.003(7) -0.012(7)
C20B 0.081(14) 0.030(10) 0.092(16) -0.005(10) 0.074(14) 0.009(9)
C16D 0.081(15) 0.039(12) 0.054(12) 0.008(9) 0.040(12) 0.009(10)
C12D 0.060(11) 0.024(10) 0.045(10) 0.001(8) 0.031(9) 0.002(8)
C12C 0.043(10) 0.031(10) 0.036(9) -0.005(7) 0.023(8) -0.002(8)
C15A 0.12(2) 0.068(16) 0.072(15) -0.014(12) 0.075(16) -0.037(15)
C15D 0.080(16) 0.051(14) 0.072(15) 0.017(12) 0.039(13) -0.006(12)
C15B 0.084(15) 0.051(13) 0.048(12) 0.005(10) 0.040(12) -0.015(11)
C30A 0.051(10) 0.024(9) 0.029(9) 0.001(7) 0.018(8) -0.002(8)
C17B 0.045(10) 0.031(10) 0.036(9) 0.000(7) 0.025(8) 0.004(8)
C30B 0.048(11) 0.028(9) 0.056(12) 0.005(8) 0.035(10) -0.002(8)
C20C 0.061(13) 0.063(13) 0.075(14) 0.005(11) 0.056(12) 0.020(10)
C12B 0.034(8) 0.037(10) 0.022(8) 0.002(7) 0.018(7) 0.001(7)
N17 0.050(10) 0.072(13) 0.032(9) 0.004(8) 0.020(8) -0.013(9)
C28D 0.047(12) 0.040(11) 0.075(15) -0.011(10) 0.023(11) -0.008(9)
C17A 0.071(13) 0.040(11) 0.048(11) 0.004(9) 0.042(10) -0.003(9)
C13D 0.067(13) 0.046(12) 0.075(14) 0.005(10) 0.057(12) 0.011(10)
C30C 0.076(14) 0.043(11) 0.026(9) 0.000(8) 0.027(10) -0.010(10)
O25 0.078(10) 0.089(11) 0.028(7) 0.019(7) 0.020(7) 0.009(8)
C14C 0.078(15) 0.051(14) 0.086(16) 0.002(12) 0.062(14) -0.010(12)
C12A 0.050(10) 0.033(10) 0.032(9) -0.009(8) 0.018(8) -0.008(8)
C18C 0.065(13) 0.046(12) 0.041(11) -0.003(9) 0.034(10) 0.010(10)
O15 0.111(12) 0.028(7) 0.060(9) 0.007(6) 0.052(9) 0.010(7)
C24B 0.040(9) 0.042(10) 0.028(8) 0.011(7) 0.026(8) 0.000(8)
C25D 0.065(12) 0.036(10) 0.033(10) -0.007(8) 0.031(9) 0.003(9)
N13 0.076(12) 0.034(10) 0.061(11) 0.011(8) 0.055(10) 0.013(9)
C21A 0.072(14) 0.064(14) 0.070(14) 0.021(11) 0.055(13) 0.021(11)
C26C 0.085(15) 0.055(13) 0.050(12) -0.013(10) 0.048(12) 0.004(11)
C21C 0.074(15) 0.084(17) 0.086(17) 0.010(13) 0.071(15) 0.007(12)
C28A 0.12(2) 0.059(14) 0.046(13) 0.001(11) 0.053(15) -0.012(14)
C17C 0.056(11) 0.046(11) 0.039(10) -0.003(8) 0.034(9) -0.013(9)
C29B 0.054(12) 0.074(15) 0.044(11) 0.004(10) 0.025(10) 0.027(11)
C24D 0.075(14) 0.043(11) 0.035(10) -0.007(9) 0.035(11) -0.018(10)
C18B 0.067(13) 0.039(11) 0.059(12) -0.006(9) 0.045(11) 0.003(9)
C24C 0.020(8) 0.041(11) 0.045(11) -0.002(9) 0.001(8) -0.011(7)
C27A 0.089(17) 0.060(14) 0.017(9) 0.003(9) 0.011(11) -0.006(12)
N24 0.047(9) 0.062(12) 0.044(10) 0.007(9) 0.032(8) 0.002(8)
C18A 0.086(15) 0.038(11) 0.045(11) -0.002(9) 0.044(11) 0.011(11)
C25B 0.082(14) 0.030(10) 0.040(10) 0.003(8) 0.038(11) -0.007(9)
C16B 0.054(11) 0.031(10) 0.066(13) -0.009(9) 0.037(11) -0.002(8)
N43 0.063(11) 0.052(11) 0.030(9) 0.008(8) 0.016(8) 0.006(8)
C27B 0.092(18) 0.089(18) 0.041(13) 0.019(12) 0.028(13) -0.001(15)
C26B 0.068(15) 0.052(13) 0.070(15) -0.011(11) 0.034(13) 0.006(11)
C24A 0.040(11) 0.078(15) 0.033(10) 0.000(10) 0.010(9) -0.005(10)
C15C 0.11(2) 0.075(18) 0.079(17) 0.019(14) 0.062(16) -0.016(15)
C21D 0.086(10) 0.081(10) 0.061(9) -0.022(7) 0.055(8) 0.008(8)
C16A 0.104(18) 0.051(14) 0.075(15) -0.024(11) 0.064(15) -0.016(12)
N33 0.049(10) 0.064(12) 0.044(9) -0.004(8) 0.037(9) -0.012(9)
C28B 0.056(13) 0.101(19) 0.072(16) 0.023(14) 0.041(12) 0.022(12)
C13B 0.062(12) 0.046(11) 0.032(10) 0.002(8) 0.028(9) 0.003(9)
C27D 0.035(10) 0.078(15) 0.038(11) -0.007(10) 0.012(9) 0.002(10)
C22C 0.035(10) 0.077(15) 0.054(12) 0.013(11) 0.026(10) 0.004(9)
C18D 0.048(11) 0.063(14) 0.055(12) -0.016(11) 0.034(10) 0.003(10)
C22B 0.055(11) 0.082(15) 0.026(9) -0.004(9) 0.033(9) 0.000(10)
C22A 0.040(11) 0.071(15) 0.068(14) 0.024(11) 0.033(10) 0.013(10)
C29C 0.101(17) 0.080(16) 0.037(11) -0.010(10) 0.053(12) -0.002(13)
C54 0.078(18) 0.11(2) 0.13(3) 0.01(2) 0.055(19) 0.008(16)
C53 0.11(2) 0.074(17) 0.067(15) -0.009(13) 0.051(15) 0.005(14)
C26D 0.078(15) 0.052(13) 0.023(9) -0.010(8) 0.017(10) -0.019(11)
C20A 0.061(14) 0.083(17) 0.081(16) -0.009(13) 0.047(13) 0.007(12)
C20D 0.073(14) 0.043(12) 0.074(14) 0.006(10) 0.047(13) 0.012(10)
C13C 0.045(11) 0.072(15) 0.068(14) 0.005(11) 0.042(11) 0.008(10)
C29A 0.079(15) 0.059(14) 0.048(12) -0.001(10) 0.037(12) -0.005(11)
C22D 0.057(13) 0.110(19) 0.049(12) 0.005(12) 0.042(11) 0.004(12)
O16 0.052(8) 0.055(9) 0.058(8) -0.011(7) 0.026(7) -0.011(7)
C28C 0.14(3) 0.11(2) 0.064(16) -0.020(15) 0.079(19) 0.013(19)
C61 0.123(11) 0.131(11) 0.115(13) 0.003(9) 0.065(9) 0.000(7)
O62 0.171(11) 0.174(12) 0.163(12) 0.013(9) 0.102(9) -0.012(8)
C63 0.153(13) 0.135(10) 0.141(14) -0.007(9) 0.067(9) 0.011(8)
C64 0.176(13) 0.176(15) 0.183(16) -0.017(9) 0.108(11) 0.016(9)

loop_
_atom_type_symbol
_atom_type_description
_atom_type_scat_dispersion_real
_atom_type_scat_dispersion_imag
_atom_type_scat_source
C C 0.0033 0.0016 'International Tables Vol C Tables 4.2.6.8 and 6.1.1.4'
H H 0 0 'International Tables Vol C Tables 4.2.6.8 and 6.1.1.4'
N N 0.0061 0.0033 'International Tables Vol C Tables 4.2.6.8 and 6.1.1.4'
O O 0.0106 0.006 'International Tables Vol C Tables 4.2.6.8 and 6.1.1.4'
Cu Cu 0.3201 1.2651 'International Tables Vol C Tables 4.2.6.8 and 6.1.1.4'
U U -9.6767 9.6646 'International Tables Vol C Tables 4.2.6.8 and 6.1.1.4'

loop_
_geom_angle_atom_site_label_1
_geom_angle_atom_site_label_2
_geom_angle_atom_site_label_3
_geom_angle
O21 U2 O20 178.4(5)
O21 U2 O31B 90.4(4)
O20 U2 O31B 91.1(4)
O21 U2 O11B 94.5(5)
O20 U2 O11B 86.6(5)
O31B U2 O11B 62.2(4)
O21 U2 O23 89.9(5)
O20 U2 O23 89.5(5)
O31B U2 O23 130.6(4)
O11B U2 O23 68.5(4)
O21 U2 O26 88.7(5)
O20 U2 O26 90.2(5)
O31B U2 O26 118.5(4)
O11B U2 O26 176.8(4)
O23 U2 O26 110.9(4)
O21 U2 O28 89.9(5)
O20 U2 O28 90.2(5)
O31B U2 O28 67.7(4)
O11B U2 O28 129.8(4)
O23 U2 O28 161.7(4)
O26 U2 O28 50.8(4)
O21 U2 O22 91.4(5)
O20 U2 O22 87.1(5)
O31B U2 O22 178.2(4)
O11B U2 O22 117.6(4)
O23 U2 O22 49.5(4)
O26 U2 O22 61.5(4)
O28 U2 O22 112.2(4)
O21 U2 N27 90.1(5)
O20 U2 N27 89.4(5)
O31B U2 N27 92.7(4)
O11B U2 N27 154.5(4)
O23 U2 N27 136.8(4)
O26 U2 N27 25.8(4)
O28 U2 N27 24.9(4)
O22 U2 N27 87.3(5)
O21 U2 N24 89.6(5)
O20 U2 N24 89.2(5)
O31B U2 N24 155.0(4)
O11B U2 N24 92.9(4)
O23 U2 N24 24.5(4)
O26 U2 N24 86.5(5)
O28 U2 N24 137.2(5)
O22 U2 N24 25.1(4)
N27 U2 N24 112.3(5)
O21 U2 Cu2 108.8(4)
O20 U2 Cu2 72.7(4)
O31B U2 Cu2 34.8(2)
O11B U2 Cu2 34.4(3)
O23 U2 Cu2 99.9(3)
O26 U2 Cu2 144.6(3)
O28 U2 Cu2 97.5(3)
O22 U2 Cu2 144.2(3)
N27 U2 Cu2 120.8(4)
N24 U2 Cu2 123.0(3)
O30 U3 O31 179.2(5)
O30 U3 O31C 90.8(5)
O31 U3 O31C 89.9(5)
O30 U3 O11C 92.8(5)
O31 U3 O11C 87.2(5)
O31C U3 O11C 62.2(3)
O30 U3 O32 92.2(5)
O31 U3 O32 87.0(5)
O31C U3 O32 129.2(4)
O11C U3 O32 67.0(4)
O30 U3 O36 90.6(5)
O31 U3 O36 89.4(5)
O31C U3 O36 119.5(4)
O11C U3 O36 176.2(4)
O32 U3 O36 111.1(4)
O30 U3 O38 90.3(5)
O31 U3 O38 90.3(5)
O31C U3 O38 68.4(4)
O11C U3 O38 130.5(4)
O32 U3 O38 162.1(4)
O36 U3 O38 51.1(4)
O30 U3 O34 89.4(5)
O31 U3 O34 89.9(5)
O31C U3 O34 179.5(4)
O11C U3 O34 117.3(4)
O32 U3 O34 50.3(4)
O36 U3 O34 61.0(4)
O38 U3 O34 112.1(4)
O30 U3 N37 91.6(5)
O31 U3 N37 88.7(5)
O31C U3 N37 93.5(4)
O11C U3 N37 155.3(4)
O32 U3 N37 137.0(4)
O36 U3 N37 26.0(4)
O38 U3 N37 25.1(4)
O34 U3 N37 87.0(4)
O30 U3 N33 89.9(5)
O31 U3 N33 89.3(5)
O31C U3 N33 154.3(4)
O11C U3 N33 92.1(4)
O32 U3 N33 25.1(4)
O36 U3 N33 86.1(5)
O38 U3 N33 137.3(4)
O34 U3 N33 25.2(4)
N37 U3 N33 112.2(5)
O30 U3 Cu3 106.6(4)
O31 U3 Cu3 73.8(4)
O31C U3 Cu3 33.9(2)
O11C U3 Cu3 34.0(2)
O32 U3 Cu3 97.7(3)
O36 U3 Cu3 145.9(3)
O38 U3 Cu3 98.5(3)
O34 U3 Cu3 145.5(3)
N37 U3 Cu3 121.9(3)
N33 U3 Cu3 122.2(3)
O10 U1 O11 178.5(6)
O10 U1 O11A 93.4(5)
O11 U1 O11A 88.1(5)
O10 U1 O31A 91.1(5)
O11 U1 O31A 89.5(5)
O11A U1 O31A 63.0(4)
O10 U1 O14 88.8(5)
O11 U1 O14 89.7(5)
O11A U1 O14 177.3(4)
O31A U1 O14 118.6(4)
O10 U1 O12 89.6(5)
O11 U1 O12 89.4(5)
O11A U1 O12 130.4(4)
O31A U1 O12 67.4(4)
O14 U1 O12 51.2(4)
O10 U1 O16 92.6(5)
O11 U1 O16 88.0(5)
O11A U1 O16 67.6(4)
O31A U1 O16 130.6(4)
O14 U1 O16 110.7(4)
O12 U1 O16 161.7(4)
O10 U1 O18 86.8(5)
O11 U1 O18 92.6(5)
O11A U1 O18 118.2(4)
O31A U1 O18 177.6(4)
O14 U1 O18 60.2(4)
O12 U1 O18 111.4(4)
O16 U1 O18 50.7(4)
O10 U1 N17 89.0(5)
O11 U1 N17 91.0(5)
O11A U1 N17 93.4(5)
O31A U1 N17 156.4(4)
O14 U1 N17 85.0(5)
O12 U1 N17 136.2(5)
O16 U1 N17 25.9(4)
O18 U1 N17 24.8(4)
O10 U1 N13 90.4(5)
O11 U1 N13 88.2(5)
O11A U1 N13 155.5(4)
O31A U1 N13 92.7(4)
O14 U1 N13 25.9(4)
O12 U1 N13 25.4(4)
O16 U1 N13 136.4(5)
O18 U1 N13 86.1(5)
N17 U1 N13 110.8(5)
O10 U1 Cu1 108.0(4)
O11 U1 Cu1 73.3(4)
O11A U1 Cu1 34.4(3)
O31A U1 Cu1 35.0(2)
O14 U1 Cu1 146.0(3)
O12 U1 Cu1 98.3(3)
O16 U1 Cu1 98.2(3)
O18 U1 Cu1 147.1(3)
N17 U1 Cu1 123.6(4)
N13 U1 Cu1 122.0(3)
O40 U4 O41 178.1(5)
O40 U4 O11D 87.4(5)
O41 U4 O11D 93.8(5)
O40 U4 O31D 91.3(5)
O41 U4 O31D 90.6(5)
O11D U4 O31D 62.9(4)
O40 U4 O46 87.5(5)
O41 U4 O46 91.3(5)
O11D U4 O46 174.7(4)
O31D U4 O46 118.9(4)
O40 U4 O44 90.9(5)
O41 U4 O44 87.3(5)
O11D U4 O44 117.5(4)
O31D U4 O44 177.8(4)
O46 U4 O44 60.9(4)
O40 U4 O42 87.2(5)
O41 U4 O42 92.0(5)
O11D U4 O42 67.0(4)
O31D U4 O42 129.8(4)
O46 U4 O42 111.1(4)
O44 U4 O42 50.6(4)
O40 U4 O48 89.6(5)
O41 U4 O48 90.6(5)
O11D U4 O48 131.1(4)
O31D U4 O48 68.4(4)
O46 U4 O48 50.5(4)
O44 U4 O48 111.3(4)
O42 U4 O48 161.5(4)
O40 U4 N47 87.6(5)
O41 U4 N47 91.8(5)
O11D U4 N47 155.6(4)
O31D U4 N47 93.4(4)
O46 U4 N47 25.5(4)
O44 U4 N47 86.5(4)
O42 U4 N47 136.6(4)
O48 U4 N47 25.0(4)
O40 U4 N43 88.3(5)
O41 U4 N43 90.2(5)
O11D U4 N43 92.9(4)
O31D U4 N43 155.8(4)
O46 U4 N43 85.3(4)
O44 U4 N43 24.6(4)
O42 U4 N43 26.0(4)
O48 U4 N43 135.7(4)
N47 U4 N43 110.8(4)
O40 U4 Cu4 75.1(4)
O41 U4 Cu4 106.6(4)
O11D U4 Cu4 34.2(3)
O31D U4 Cu4 34.1(2)
O46 U4 Cu4 144.9(3)
O44 U4 Cu4 147.1(3)
O42 U4 Cu4 98.4(3)
O48 U4 Cu4 98.4(3)
N47 U4 Cu4 121.7(3)
N43 U4 Cu4 123.5(3)
O11C Cu3 O31C 80.1(5)
O11C Cu3 N23C 170.2(6)
O31C Cu3 N23C 92.0(5)
O11C Cu3 N19C 91.7(6)
O31C Cu3 N19C 169.4(6)
N23C Cu3 N19C 95.5(6)
O11C Cu3 U3 44.6(3)
O31C Cu3 U3 43.7(3)
N23C Cu3 U3 130.7(4)
N19C Cu3 U3 131.8(5)
O11B Cu2 N23B 169.0(6)
O11B Cu2 N19B 92.8(5)
N23B Cu2 N19B 96.8(6)
O11B Cu2 O31B 80.0(4)
N23B Cu2 O31B 90.5(5)
N19B Cu2 O31B 172.6(5)
O11B Cu2 U2 45.6(3)
N23B Cu2 U2 128.6(4)
N19B Cu2 U2 128.8(4)
O31B Cu2 U2 44.3(3)
N23D Cu4 O31D 90.9(6)
N23D Cu4 O11D 170.8(6)
O31D Cu4 O11D 80.2(5)
N23D Cu4 N19D 97.6(6)
O31D Cu4 N19D 170.4(5)
O11D Cu4 N19D 91.5(6)
N23D Cu4 U4 129.0(4)
O31D Cu4 U4 44.0(3)
O11D Cu4 U4 43.8(3)
N19D Cu4 U4 126.4(4)
O11A Cu1 N19A 91.9(5)
O11A Cu1 N23A 170.9(6)
N19A Cu1 N23A 96.3(6)
O11A Cu1 O31A 80.7(5)
N19A Cu1 O31A 172.4(5)
N23A Cu1 O31A 91.2(5)
O11A Cu1 U1 44.5(3)
N19A Cu1 U1 127.5(4)
N23A Cu1 U1 130.3(4)
O31A Cu1 U1 45.2(3)
O29 N27 O28 123.4(18)
O29 N27 O26 120.8(17)
O28 N27 O26 115.8(14)
O29 N27 U2 177.7(14)
O28 N27 U2 58.6(8)
O26 N27 U2 57.3(8)
O49 N47 O48 121.5(16)
O49 N47 O46 122.2(15)
O48 N47 O46 116.2(14)
O49 N47 U4 174.3(13)
O48 N47 U4 58.5(8)
O46 N47 U4 57.7(8)
C30C O31C Cu3 119.4(11)
C30C O31C U3 133.3(11)
Cu3 O31C U3 102.4(4)
C12D C17D C16D 118.9(18)
C12D C17D C18D 121.6(17)
C16D C17D C18D 119.5(18)
C30B O31B Cu2 117.2(10)
C30B O31B U2 137.9(10)
Cu2 O31B U2 100.9(4)
C26C C25C C24C 117.7(18)
C26C C25C C30C 116.5(18)
C24C C25C C30C 125.7(15)
C30D O31D Cu4 120.7(10)
C30D O31D U4 133.1(10)
Cu4 O31D U4 101.9(4)
O31D C30D C29D 124.5(16)
O31D C30D C25D 118.3(16)
C29D C30D C25D 117.2(16)
N37 O38 U3 96.4(9)
N43 O44 U4 97.9(10)
N24 O23 U2 101.1(10)
N27 O28 U2 96.4(10)
N27 O26 U2 96.9(10)
C26A C25A C24A 119.6(19)
C26A C25A C30A 117.2(19)
C24A C25A C30A 123.1(16)
N37 O36 U3 96.8(9)
C30A O31A Cu1 119.4(10)
C30A O31A U1 135.2(10)
Cu1 O31A U1 99.8(4)
N24 O22 U2 96.3(10)
N17 O18 U1 96.4(10)
N13 O12 U1 98.0(10)
C12B O11B Cu2 121.0(10)
C12B O11B U2 138.8(10)
Cu2 O11B U2 100.0(5)
N13 O14 U1 97.6(9)
C12D O11D Cu4 118.8(11)
C12D O11D U4 138.3(11)
Cu4 O11D U4 102.0(5)
C12C O11C Cu3 121.2(10)
C12C O11C U3 133.9(10)
Cu3 O11C U3 101.4(4)
C13A C14A C15A 121.3(19)
C27A C26A C25A 123(2)
N47 O46 U4 96.8(9)
N33 O34 U3 96.3(10)
C30D C29D C28D 124.6(19)
N47 O48 U4 96.5(10)
C15B C14B C13B 118.2(18)
C12A O11A Cu1 123.3(10)
C12A O11A U1 135.4(11)
Cu1 O11A U1 101.1(5)
N33 O32 U3 99.8(10)
N43 O42 U4 95.9(9)
C24C N23C C22C 117.3(15)
C24C N23C Cu3 123.3(12)
C22C N23C Cu3 119.3(12)
C20B C21B C22B 113.9(15)
C13D C14D C15D 122.2(19)
O51 C52 C54 124(2)
O51 C52 C53 118(2)
C54 C52 C53 118(2)
C18D N19D C20D 116.5(16)
C18D N19D Cu4 122.1(13)
C20D N19D Cu4 121.2(12)
C15C C16C C17C 121(2)
C28C C27C C26C 117(2)
C18A N19A C20A 116.0(16)
C18A N19A Cu1 122.4(12)
C20A N19A Cu1 121.5(13)
C24B N23B C22B 117.7(14)
C24B N23B Cu2 121.2(12)
C22B N23B Cu2 121.0(11)
O39 N37 O38 122.5(15)
O39 N37 O36 122.0(15)
O38 N37 O36 115.5(14)
O39 N37 U3 176.4(12)
O38 N37 U3 58.5(8)
O36 N37 U3 57.2(8)
C18B N19B C20B 116.7(16)
C18B N19B Cu2 122.2(13)
C20B N19B Cu2 121.1(12)
C18C N19C C20C 119.7(17)
C18C N19C Cu3 120.8(13)
C20C N19C Cu3 119.3(13)
C24A N23A C22A 119.5(16)
C24A N23A Cu1 118.7(13)
C22A N23A Cu1 121.4(12)
C14A C13A C12A 121.7(19)
C24D N23D C22D 118.7(16)
C24D N23D Cu4 119.5(13)
C22D N23D Cu4 121.3(13)
N19B C20B C21B 114.1(16)
C15D C16D C17D 124(2)
O11D C12D C17D 123.2(17)
O11D C12D C13D 117.9(16)
C17D C12D C13D 118.9(16)
O11C C12C C13C 122.2(16)
O11C C12C C17C 120.0(16)
C13C C12C C17C 117.7(17)
C16A C15A C14A 118(2)
C16D C15D C14D 118(2)
C16B C15B C14B 120.3(19)
O31A C30A C29A 121.2(16)
O31A C30A C25A 118.9(16)
C29A C30A C25A 119.8(16)
C16B C17B C12B 119.1(17)
C16B C17B C18B 116.9(16)
C12B C17B C18B 124.0(15)
O31B C30B C25B 123.0(16)
O31B C30B C29B 117.5(16)
C25B C30B C29B 119.5(17)
C21C C20C N19C 112.9(16)
O11B C12B C17B 122.0(15)
O11B C12B C13B 120.1(15)
C17B C12B C13B 117.9(15)
O19 N17 O18 126.3(18)
O19 N17 O16 117.2(18)
O18 N17 O16 116.6(15)
O19 N17 U1 174.6(14)
O18 N17 U1 58.8(9)
O16 N17 U1 57.8(8)
C27D C28D C29D 118(2)
C12A C17A C16A 117.1(19)
C12A C17A C18A 127.1(17)
C16A C17A C18A 115.8(19)
C14D C13D C12D 117.7(17)
O31C C30C C29C 122.0(18)
O31C C30C C25C 117.9(17)
C29C C30C C25C 120.2(17)
C13C C14C C15C 119(2)
O11A C12A C13A 122.2(17)
O11A C12A C17A 118.6(17)
C13A C12A C17A 119.2(17)
N19C C18C C17C 126.3(18)
N23B C24B C25B 127.3(15)
C24D C25D C26D 119.8(17)
C24D C25D C30D 124.6(16)
C26D C25D C30D 115.5(17)
O15 N13 O12 122.7(17)
O15 N13 O14 124.3(16)
O12 N13 O14 112.9(14)
O15 N13 U1 178.6(13)
O12 N13 U1 56.7(8)
O14 N13 U1 56.5(8)
C22A C21A C20A 116.1(17)
C27C C26C C25C 123(2)
C20C C21C C22C 114.1(18)
C27A C28A C29A 122(2)
C12C C17C C16C 119.0(17)
C12C C17C C18C 125.2(17)
C16C C17C C18C 115.7(18)
C28B C29B C30B 119.2(19)
N23D C24D C25D 127.1(17)
N19B C18B C17B 125.3(17)
N23C C24C C25C 122.7(15)
C28A C27A C26A 118.7(18)
O25 N24 O23 123.7(17)
O25 N24 O22 123.3(17)
O23 N24 O22 112.9(15)
O25 N24 U2 178.1(14)
O23 N24 U2 54.4(8)
O22 N24 U2 58.6(8)
N19A C18A C17A 124.7(17)
C26B C25B C24B 121.1(18)
C26B C25B C30B 117(2)
C24B C25B C30B 121.4(17)
C15B C16B C17B 122.5(19)
O45 N43 O44 125.0(17)
O45 N43 O42 119.1(16)
O44 N43 O42 115.5(14)
O45 N43 U4 175.7(14)
O44 N43 U4 57.4(8)
O42 N43 U4 58.2(8)
C26B C27B C28B 117(2)
C27B C26B C25B 125(2)
N23A C24A C25A 127.7(17)
C16C C15C C14C 119(2)
C22D C21D C20D 112.8(16)
C15A C16A C17A 123(2)
O35 N33 O34 121.9(17)
O35 N33 O32 124.6(17)
O34 N33 O32 113.4(14)
O35 N33 U3 179.4(14)
O34 N33 U3 58.4(8)
O32 N33 U3 55.0(8)
C29B C28B C27B 121(2)
C14B C13B C12B 121.7(18)
C26D C27D C28D 119.5(18)
N23C C22C C21C 110.6(16)
N19D C18D C17D 127.0(18)
N23B C22B C21B 110.5(15)
N23A C22A C21A 112.5(16)
C28C C29C C30C 118(2)
C27D C26D C25D 125.2(18)
N19A C20A C21A 110.0(17)
N19D C20D C21D 111.6(16)
C12C C13C C14C 123.6(19)
C30A C29A C28A 119(2)
N23D C22D C21D 112.9(18)
N17 O16 U1 96.3(10)
C27C C28C C29C 125(3)
O62 C61 C64 121(2)
O62 C61 C63 120(2)
C64 C61 C63 118(2)

loop_
_geom_bond_atom_site_label_1
_geom_bond_atom_site_label_2
_geom_bond_distance
U2 O21 1.746(11)
U2 O20 1.751(11)
U2 O31B 2.396(10)
U2 O11B 2.446(11)
U2 O23 2.459(12)
U2 O26 2.490(12)
U2 O28 2.525(12)
U2 O22 2.548(12)
U2 N27 2.939(16)
U2 N24 2.967(16)
U2 Cu2 3.371(2)
U3 O30 1.739(11)
U3 O31 1.758(11)
U3 O31C 2.401(10)
U3 O11C 2.433(11)
U3 O32 2.450(11)
U3 O36 2.460(12)
U3 O38 2.493(11)
U3 O34 2.526(13)
U3 N37 2.906(14)
U3 N33 2.946(15)
U3 Cu3 3.396(2)
U1 O10 1.727(11)
U1 O11 1.755(12)
U1 O11A 2.404(11)
U1 O31A 2.423(10)
U1 O14 2.495(12)
U1 O12 2.503(11)
U1 O16 2.511(12)
U1 O18 2.539(13)
U1 N17 2.950(16)
U1 N13 2.967(15)
U1 Cu1 3.365(2)
U4 O40 1.733(13)
U4 O41 1.754(12)
U4 O11D 2.405(11)
U4 O31D 2.414(10)
U4 O46 2.519(12)
U4 O44 2.530(12)
U4 O42 2.539(11)
U4 O48 2.541(11)
U4 N47 2.959(16)
U4 N43 2.973(15)
U4 Cu4 3.400(2)
Cu3 O11C 1.938(11)
Cu3 O31C 1.941(11)
Cu3 N23C 1.953(13)
Cu3 N19C 1.968(16)
Cu2 O11B 1.935(12)
Cu2 N23B 1.944(14)
Cu2 N19B 1.957(15)
Cu2 O31B 1.960(10)
Cu4 N23D 1.947(14)
Cu4 O31D 1.949(10)
Cu4 O11D 1.955(11)
Cu4 N19D 1.956(14)
Cu1 O11A 1.938(12)
Cu1 N19A 1.950(14)
Cu1 N23A 1.958(14)
Cu1 O31A 1.959(10)
N27 O29 1.220(18)
N27 O28 1.247(19)
N27 O26 1.291(19)
N47 O49 1.221(18)
N47 O48 1.256(17)
N47 O46 1.284(18)
O31C C30C 1.362(19)
C17D C12D 1.39(2)
C17D C16D 1.41(3)
C17D C18D 1.47(3)
O31B C30B 1.330(19)
C25C C26C 1.39(3)
C25C C24C 1.44(3)
C25C C30C 1.46(3)
O31D C30D 1.320(19)
C30D C29D 1.37(2)
C30D C25D 1.46(2)
O38 N37 1.242(17)
O44 N43 1.251(18)
O23 N24 1.252(18)
C25A C26A 1.36(2)
C25A C24A 1.43(3)
C25A C30A 1.44(2)
O36 N37 1.285(18)
O31A C30A 1.354(18)
O22 N24 1.265(18)
O18 N17 1.25(2)
O12 N13 1.284(18)
O11B C12B 1.336(19)
O14 N13 1.308(19)
O11D C12D 1.343(19)
O11C C12C 1.357(19)
C14A C13A 1.34(3)
C14A C15A 1.40(3)
C26A C27A 1.36(3)
O34 N33 1.262(19)
C29D C28D 1.40(2)
C14B C15B 1.38(3)
C14B C13B 1.39(3)
O11A C12A 1.35(2)
O32 N33 1.270(18)
O42 N43 1.308(19)
N23C C24C 1.29(2)
N23C C22C 1.45(2)
C21B C20B 1.52(3)
C21B C22B 1.52(3)
O45 N43 1.196(18)
C14D C13D 1.39(3)
C14D C15D 1.40(3)
O51 C52 1.22(2)
C52 C54 1.43(3)
C52 C53 1.52(3)
N19D C18D 1.27(2)
N19D C20D 1.48(2)
C16C C15C 1.35(3)
C16C C17C 1.42(2)
C27C C28C 1.36(3)
C27C C26C 1.37(3)
N19A C18A 1.30(2)
N19A C20A 1.47(2)
N23B C24B 1.265(19)
N23B C22B 1.48(2)
N37 O39 1.241(17)
N19B C18B 1.30(2)
N19B C20B 1.43(2)
N19C C18C 1.29(2)
N19C C20C 1.49(2)
N23A C24A 1.31(2)
N23A C22A 1.44(2)
O35 N33 1.200(17)
C13A C12A 1.40(2)
N23D C24D 1.29(2)
N23D C22D 1.47(2)
O19 N17 1.222(18)
C16D C15D 1.33(3)
C12D C13D 1.46(2)
C12C C13C 1.36(2)
C12C C17C 1.38(2)
C15A C16A 1.36(3)
C15B C16B 1.34(3)
C30A C29A 1.36(3)
C17B C16B 1.39(2)
C17B C12B 1.39(2)
C17B C18B 1.46(2)
C30B C25B 1.41(2)
C30B C29B 1.43(2)
C20C C21C 1.46(3)
C12B C13B 1.41(2)
N17 O16 1.296(19)
C28D C27D 1.38(3)
C17A C12A 1.40(2)
C17A C16A 1.42(3)
C17A C18A 1.43(3)
C30C C29C 1.37(3)
O25 N24 1.209(18)
C14C C13C 1.37(3)
C14C C15C 1.38(3)
C18C C17C 1.44(3)
O15 N13 1.190(18)
C24B C25B 1.41(2)
C25D C24D 1.40(3)
C25D C26D 1.42(2)
C21A C22A 1.46(3)
C21A C20A 1.54(3)
C21C C22C 1.52(3)
C28A C27A 1.36(3)
C28A C29A 1.40(3)
C29B C28B 1.38(3)
C25B C26B 1.41(3)
C27B C26B 1.33(3)
C27B C28B 1.44(3)
C21D C22D 1.51(3)
C21D C20D 1.54(3)
C27D C26D 1.34(3)
C29C C28C 1.36(3)
C61 O62 1.192(17)
C61 C64 1.491(18)
C61 C63 1.509(18)

loop_
_geom_torsion_atom_site_label_1
_geom_torsion_atom_site_label_2
_geom_torsion_atom_site_label_3
_geom_torsion_atom_site_label_4
_geom_torsion
O30 U3 Cu3 O11C -69.5(7)
O31 U3 Cu3 O11C 109.8(7)
O31C U3 Cu3 O11C -134.9(7)
O32 U3 Cu3 O11C 25.2(6)
O36 U3 Cu3 O11C 173.2(7)
O38 U3 Cu3 O11C -162.4(6)
O34 U3 Cu3 O11C 45.0(7)
N37 U3 Cu3 O11C -172.2(6)
N33 U3 Cu3 O11C 31.3(6)
O30 U3 Cu3 O31C 65.4(6)
O31 U3 Cu3 O31C -115.3(6)
O11C U3 Cu3 O31C 134.9(7)
O32 U3 Cu3 O31C 160.1(6)
O36 U3 Cu3 O31C -51.9(7)
O38 U3 Cu3 O31C -27.5(6)
O34 U3 Cu3 O31C 179.9(7)
N37 U3 Cu3 O31C -37.3(6)
N33 U3 Cu3 O31C 166.2(6)
O30 U3 Cu3 N23C 98.6(7)
O31 U3 Cu3 N23C -82.1(7)
O31C U3 Cu3 N23C 33.2(7)
O11C U3 Cu3 N23C 168.1(8)
O32 U3 Cu3 N23C -166.7(6)
O36 U3 Cu3 N23C -18.7(8)
O38 U3 Cu3 N23C 5.7(6)
O34 U3 Cu3 N23C -146.9(8)
N37 U3 Cu3 N23C -4.1(7)
N33 U3 Cu3 N23C -160.6(7)
O30 U3 Cu3 N19C -101.2(7)
O31 U3 Cu3 N19C 78.1(7)
O31C U3 Cu3 N19C -166.6(8)
O11C U3 Cu3 N19C -31.7(8)
O32 U3 Cu3 N19C -6.5(7)
O36 U3 Cu3 N19C 141.5(8)
O38 U3 Cu3 N19C 165.9(7)
O34 U3 Cu3 N19C 13.2(8)
N37 U3 Cu3 N19C 156.1(7)
N33 U3 Cu3 N19C -0.5(7)
O21 U2 Cu2 O11B -69.4(6)
O20 U2 Cu2 O11B 110.2(6)
O31B U2 Cu2 O11B -130.9(7)
O23 U2 Cu2 O11B 23.9(6)
O26 U2 Cu2 O11B 174.7(7)
O28 U2 Cu2 O11B -161.9(6)
O22 U2 Cu2 O11B 51.8(7)
N27 U2 Cu2 O11B -171.3(6)
N24 U2 Cu2 O11B 32.8(6)
O21 U2 Cu2 N23B 98.1(7)
O20 U2 Cu2 N23B -82.3(7)
O31B U2 Cu2 N23B 36.6(7)
O11B U2 Cu2 N23B 167.5(8)
O23 U2 Cu2 N23B -168.6(7)
O26 U2 Cu2 N23B -17.8(8)
O28 U2 Cu2 N23B 5.6(7)
O22 U2 Cu2 N23B -140.7(7)
N27 U2 Cu2 N23B -3.8(7)
N24 U2 Cu2 N23B -159.7(7)
O21 U2 Cu2 N19B -115.1(7)
O20 U2 Cu2 N19B 64.5(7)
O31B U2 Cu2 N19B -176.6(7)
O11B U2 Cu2 N19B -45.7(7)
O23 U2 Cu2 N19B -21.8(6)
O26 U2 Cu2 N19B 129.0(8)
O28 U2 Cu2 N19B 152.4(6)
O22 U2 Cu2 N19B 6.1(7)
N27 U2 Cu2 N19B 143.0(6)
N24 U2 Cu2 N19B -12.8(6)
O21 U2 Cu2 O31B 61.5(6)
O20 U2 Cu2 O31B -118.9(6)
O11B U2 Cu2 O31B 130.9(7)
O23 U2 Cu2 O31B 154.8(6)
O26 U2 Cu2 O31B -54.4(7)
O28 U2 Cu2 O31B -31.0(6)
O22 U2 Cu2 O31B -177.3(7)
N27 U2 Cu2 O31B -40.4(6)
N24 U2 Cu2 O31B 163.7(6)
O40 U4 Cu4 N23D -79.8(7)
O41 U4 Cu4 N23D 100.7(7)
O11D U4 Cu4 N23D 172.3(8)
O31D U4 Cu4 N23D 35.8(7)
O46 U4 Cu4 N23D -17.0(8)
O44 U4 Cu4 N23D -147.5(8)
O42 U4 Cu4 N23D -164.7(6)
O48 U4 Cu4 N23D 7.5(6)
N47 U4 Cu4 N23D -2.2(7)
N43 U4 Cu4 N23D -157.6(7)
O40 U4 Cu4 O31D -115.6(6)
O41 U4 Cu4 O31D 65.0(6)
O11D U4 Cu4 O31D 136.5(7)
O46 U4 Cu4 O31D -52.8(7)
O44 U4 Cu4 O31D 176.8(7)
O42 U4 Cu4 O31D 159.6(6)
O48 U4 Cu4 O31D -28.3(6)
N47 U4 Cu4 O31D -37.9(6)
N43 U4 Cu4 O31D 166.7(6)
O40 U4 Cu4 O11D 107.9(7)
O41 U4 Cu4 O11D -71.5(7)
O31D U4 Cu4 O11D -136.5(7)
O46 U4 Cu4 O11D 170.7(8)
O44 U4 Cu4 O11D 40.3(8)
O42 U4 Cu4 O11D 23.1(6)
O48 U4 Cu4 O11D -164.7(6)
N47 U4 Cu4 O11D -174.4(7)
N43 U4 Cu4 O11D 30.2(7)
O40 U4 Cu4 N19D 64.2(7)
O41 U4 Cu4 N19D -115.2(7)
O11D U4 Cu4 N19D -43.7(8)
O31D U4 Cu4 N19D 179.8(8)
O46 U4 Cu4 N19D 127.0(8)
O44 U4 Cu4 N19D -3.4(8)
O42 U4 Cu4 N19D -20.6(7)
O48 U4 Cu4 N19D 151.6(7)
N47 U4 Cu4 N19D 141.9(7)
N43 U4 Cu4 N19D -13.5(7)
O10 U1 Cu1 O11A -68.7(7)
O11 U1 Cu1 O11A 112.2(7)
O31A U1 Cu1 O11A -133.3(7)
O14 U1 Cu1 O11A 175.2(7)
O12 U1 Cu1 O11A -161.0(6)
O16 U1 Cu1 O11A 26.7(6)
O18 U1 Cu1 O11A 44.3(8)
N17 U1 Cu1 O11A 32.4(6)
N13 U1 Cu1 O11A -170.9(6)
O10 U1 Cu1 N19A -112.4(7)
O11 U1 Cu1 N19A 68.5(7)
O11A U1 Cu1 N19A -43.7(8)
O31A U1 Cu1 N19A -177.0(7)
O14 U1 Cu1 N19A 131.5(8)
O12 U1 Cu1 N19A 155.3(6)
O16 U1 Cu1 N19A -16.9(6)
O18 U1 Cu1 N19A 0.7(8)
N17 U1 Cu1 N19A -11.2(7)
N13 U1 Cu1 N19A 145.4(7)
O10 U1 Cu1 N23A 101.1(7)
O11 U1 Cu1 N23A -78.0(7)
O11A U1 Cu1 N23A 169.8(8)
O31A U1 Cu1 N23A 36.5(7)
O14 U1 Cu1 N23A -15.0(8)
O12 U1 Cu1 N23A 8.8(7)
O16 U1 Cu1 N23A -163.4(7)
O18 U1 Cu1 N23A -145.9(8)
N17 U1 Cu1 N23A -157.8(7)
N13 U1 Cu1 N23A -1.1(7)
O10 U1 Cu1 O31A 64.6(6)
O11 U1 Cu1 O31A -114.5(6)
O11A U1 Cu1 O31A 133.3(7)
O14 U1 Cu1 O31A -51.5(7)
O12 U1 Cu1 O31A -27.7(6)
O16 U1 Cu1 O31A 160.1(6)
O18 U1 Cu1 O31A 177.7(8)
N17 U1 Cu1 O31A 165.8(6)
N13 U1 Cu1 O31A -37.6(6)
O21 U2 N27 O28 -89.6(12)
O20 U2 N27 O28 91.9(12)
O31B U2 N27 O28 0.9(12)
O11B U2 N27 O28 11.2(18)
O23 U2 N27 O28 -179.5(10)
O26 U2 N27 O28 -176.2(19)
O22 U2 N27 O28 179.0(12)
N24 U2 N27 O28 -179.1(11)
Cu2 U2 N27 O28 22.6(13)
O21 U2 N27 O26 86.7(11)
O20 U2 N27 O26 -91.8(11)
O31B U2 N27 O26 177.1(10)
O11B U2 N27 O26 -172.6(10)
O23 U2 N27 O26 -3.3(14)
O28 U2 N27 O26 176.2(19)
O22 U2 N27 O26 -4.8(11)
N24 U2 N27 O26 -2.9(12)
Cu2 U2 N27 O26 -161.2(9)
O40 U4 N47 O48 94.2(11)
O41 U4 N47 O48 -87.6(11)
O11D U4 N47 O48 15.7(17)
O31D U4 N47 O48 3.0(10)
O46 U4 N47 O48 -176.8(17)
O44 U4 N47 O48 -174.8(10)
O42 U4 N47 O48 177.6(9)
N43 U4 N47 O48 -178.6(10)
Cu4 U4 N47 O48 23.2(11)
O40 U4 N47 O46 -89.1(11)
O41 U4 N47 O46 89.1(11)
O11D U4 N47 O46 -167.6(10)
O31D U4 N47 O46 179.8(10)
O44 U4 N47 O46 2.0(10)
O42 U4 N47 O46 -5.7(13)
O48 U4 N47 O46 176.8(17)
N43 U4 N47 O46 -1.8(11)
Cu4 U4 N47 O46 -160.0(9)
O11C Cu3 O31C C30C -128.0(13)
N23C Cu3 O31C C30C 46.2(13)
N19C Cu3 O31C C30C -89(3)
U3 Cu3 O31C C30C -158.3(14)
O11C Cu3 O31C U3 30.3(5)
N23C Cu3 O31C U3 -155.5(5)
N19C Cu3 O31C U3 70(3)
O30 U3 O31C C30C 34.4(14)
O31 U3 O31C C30C -146.0(14)
O11C U3 O31C C30C 127.1(14)
O32 U3 O31C C30C 127.9(13)
O36 U3 O31C C30C -56.8(14)
O38 U3 O31C C30C -55.7(13)
N37 U3 O31C C30C -57.3(14)
N33 U3 O31C C30C 126.0(14)
Cu3 U3 O31C C30C 153.7(16)
O30 U3 O31C Cu3 -119.4(6)
O31 U3 O31C Cu3 60.3(6)
O11C U3 O31C Cu3 -26.6(4)
O32 U3 O31C Cu3 -25.8(7)
O36 U3 O31C Cu3 149.5(4)
O38 U3 O31C Cu3 150.6(6)
N37 U3 O31C Cu3 149.0(5)
N33 U3 O31C Cu3 -27.8(11)
O11B Cu2 O31B C30B -128.4(11)
N23B Cu2 O31B C30B 46.1(12)
U2 Cu2 O31B C30B -161.7(13)
O11B Cu2 O31B U2 33.3(5)
N23B Cu2 O31B U2 -152.2(5)
O21 U2 O31B C30B 31.7(15)
O20 U2 O31B C30B -147.9(15)
O11B U2 O31B C30B 126.5(15)
O23 U2 O31B C30B 121.9(14)
O26 U2 O31B C30B -57.0(15)
O28 U2 O31B C30B -58.1(14)
N27 U2 O31B C30B -58.5(14)
N24 U2 O31B C30B 121.5(14)
Cu2 U2 O31B C30B 155.4(17)
O21 U2 O31B Cu2 -123.7(5)
O20 U2 O31B Cu2 56.7(5)
O11B U2 O31B Cu2 -28.9(4)
O23 U2 O31B Cu2 -33.5(7)
O26 U2 O31B Cu2 147.6(4)
O28 U2 O31B Cu2 146.5(6)
N27 U2 O31B Cu2 146.1(5)
N24 U2 O31B Cu2 -33.8(11)
N23D Cu4 O31D C30D 47.4(12)
O11D Cu4 O31D C30D -130.7(12)
U4 Cu4 O31D C30D -159.6(14)
N23D Cu4 O31D U4 -153.0(5)
O11D Cu4 O31D U4 28.9(5)
O40 U4 O31D C30D -143.5(14)
O41 U4 O31D C30D 36.0(14)
O11D U4 O31D C30D 130.0(14)
O46 U4 O31D C30D -55.7(14)
O42 U4 O31D C30D 129.1(13)
O48 U4 O31D C30D -54.4(13)
N47 U4 O31D C30D -55.8(14)
N43 U4 O31D C30D 127.8(14)
Cu4 U4 O31D C30D 155.8(16)
O40 U4 O31D Cu4 60.7(5)
O41 U4 O31D Cu4 -119.8(6)
O11D U4 O31D Cu4 -25.8(4)
O46 U4 O31D Cu4 148.5(5)
O42 U4 O31D Cu4 -26.7(7)
O48 U4 O31D Cu4 149.8(6)
N47 U4 O31D Cu4 148.4(5)
N43 U4 O31D Cu4 -28.0(12)
Cu4 O31D C30D C29D 143.4(14)
U4 O31D C30D C29D -9(2)
Cu4 O31D C30D C25D -35.8(19)
U4 O31D C30D C25D 172.0(11)
O30 U3 O38 N37 93.0(10)
O31 U3 O38 N37 -86.4(10)
O31C U3 O38 N37 -176.2(11)
O11C U3 O38 N37 -173.0(9)
O32 U3 O38 N37 -5(2)
O36 U3 O38 N37 2.5(9)
O34 U3 O38 N37 3.6(11)
N33 U3 O38 N37 2.7(12)
Cu3 U3 O38 N37 -160.1(9)
O40 U4 O44 N43 -83.9(11)
O41 U4 O44 N43 96.5(11)
O11D U4 O44 N43 3.7(13)
O46 U4 O44 N43 -170.5(13)
O42 U4 O44 N43 1.7(10)
O48 U4 O44 N43 -173.9(10)
N47 U4 O44 N43 -171.5(11)
Cu4 U4 O44 N43 -20.5(14)
O21 U2 O23 N24 -89.2(11)
O20 U2 O23 N24 89.3(11)
O31B U2 O23 N24 -179.7(9)
O11B U2 O23 N24 175.9(11)
O26 U2 O23 N24 -0.7(11)
O28 U2 O23 N24 0(2)
O22 U2 O23 N24 2.8(9)
N27 U2 O23 N24 0.8(14)
Cu2 U2 O23 N24 161.7(10)
O29 N27 O28 U2 178.8(17)
O26 N27 O28 U2 -3.5(17)
O21 U2 O28 N27 90.5(12)
O20 U2 O28 N27 -88.0(12)
O31B U2 O28 N27 -179.1(13)
O11B U2 O28 N27 -173.8(10)
O23 U2 O28 N27 1(2)
O26 U2 O28 N27 2.1(11)
O22 U2 O28 N27 -1.0(13)
N24 U2 O28 N27 1.2(15)
Cu2 U2 O28 N27 -160.5(11)
O29 N27 O26 U2 -178.6(16)
O28 N27 O26 U2 3.6(18)
O21 U2 O26 N27 -93.1(11)
O20 U2 O26 N27 88.1(11)
O31B U2 O26 N27 -3.3(12)
O23 U2 O26 N27 177.6(10)
O28 U2 O26 N27 -2.1(10)
O22 U2 O26 N27 174.6(12)
N24 U2 O26 N27 177.3(11)
Cu2 U2 O26 N27 28.6(13)
O30 U3 O36 N37 -92.4(10)
O31 U3 O36 N37 88.4(10)
O31C U3 O36 N37 -1.1(11)
O32 U3 O36 N37 175.0(9)
O38 U3 O36 N37 -2.4(9)
O34 U3 O36 N37 178.6(11)
N33 U3 O36 N37 177.7(10)
Cu3 U3 O36 N37 29.2(12)
O11A Cu1 O31A C30A -126.3(12)
N23A Cu1 O31A C30A 49.5(12)
U1 Cu1 O31A C30A -157.5(14)
O11A Cu1 O31A U1 31.1(5)
N23A Cu1 O31A U1 -153.0(5)
O10 U1 O31A C30A 31.0(14)
O11 U1 O31A C30A -147.6(14)
O11A U1 O31A C30A 124.3(14)
O14 U1 O31A C30A -58.2(15)
O12 U1 O31A C30A -58.1(13)
O16 U1 O31A C30A 125.3(13)
N17 U1 O31A C30A 120.9(14)
N13 U1 O31A C30A -59.5(14)
Cu1 U1 O31A C30A 151.7(16)
O10 U1 O31A Cu1 -120.7(6)
O11 U1 O31A Cu1 60.6(6)
O11A U1 O31A Cu1 -27.5(4)
O14 U1 O31A Cu1 150.1(5)
O12 U1 O31A Cu1 150.2(6)
O16 U1 O31A Cu1 -26.4(7)
O18 U1 O31A Cu1 -149(10)
N17 U1 O31A Cu1 -30.8(12)
N13 U1 O31A Cu1 148.8(5)
O21 U2 O22 N24 85.9(10)
O31B U2 O22 N24 -95(12)
O11B U2 O22 N24 -9.9(11)
O23 U2 O22 N24 -2.7(9)
O26 U2 O22 N24 173.6(11)
O28 U2 O22 N24 176.4(9)
N27 U2 O22 N24 176.0(10)
Cu2 U2 O22 N24 -40.0(12)
O10 U1 O18 N17 94.6(12)
O11 U1 O18 N17 -86.8(12)
O11A U1 O18 N17 2.4(13)
O14 U1 O18 N17 -175.0(13)
O12 U1 O18 N17 -177.1(10)
O16 U1 O18 N17 -1.4(10)
N13 U1 O18 N17 -174.8(11)
Cu1 U1 O18 N17 -24.2(15)
O10 U1 O12 N13 91.8(10)
O11 U1 O12 N13 -87.1(10)
O11A U1 O12 N13 -174.1(8)
O31A U1 O12 N13 -176.9(10)
O14 U1 O12 N13 3.0(9)
O16 U1 O12 N13 -5.3(19)
O18 U1 O12 N13 5.4(11)
N17 U1 O12 N13 3.7(12)
Cu1 U1 O12 N13 -160.1(9)
N23B Cu2 O11B C12B 113(3)
N19B Cu2 O11B C12B -38.5(12)
O31B Cu2 O11B C12B 143.1(12)
U2 Cu2 O11B C12B 175.4(14)
N23B Cu2 O11B U2 -62(3)
N19B Cu2 O11B U2 146.1(5)
O31B Cu2 O11B U2 -32.4(4)
O21 U2 O11B C12B -56.8(15)
O20 U2 O11B C12B 122.1(15)
O31B U2 O11B C12B -144.9(16)
O23 U2 O11B C12B 31.3(14)
O26 U2 O11B C12B 111(7)
O28 U2 O11B C12B -150.4(14)
O22 U2 O11B C12B 37.2(16)
N27 U2 O11B C12B -156.5(14)
N24 U2 O11B C12B 33.0(15)
Cu2 U2 O11B C12B -174.1(18)
O21 U2 O11B Cu2 117.3(5)
O20 U2 O11B Cu2 -63.8(6)
O31B U2 O11B Cu2 29.2(4)
O23 U2 O11B Cu2 -154.6(6)
O26 U2 O11B Cu2 -74(7)
O28 U2 O11B Cu2 23.7(8)
O22 U2 O11B Cu2 -148.7(4)
N27 U2 O11B Cu2 17.6(12)
N24 U2 O11B Cu2 -152.9(5)
O10 U1 O14 N13 -93.5(10)
O11 U1 O14 N13 86.4(10)
O11A U1 O14 N13 124(9)
O31A U1 O14 N13 -2.9(11)
O12 U1 O14 N13 -3.0(9)
O16 U1 O14 N13 174.2(9)
O18 U1 O14 N13 179.6(11)
N17 U1 O14 N13 177.5(10)
Cu1 U1 O14 N13 27.9(12)
N23D Cu4 O11D C12D 130(3)
O31D Cu4 O11D C12D 142.2(13)
N19D Cu4 O11D C12D -42.5(13)
U4 Cu4 O11D C12D 171.3(15)
N23D Cu4 O11D U4 -41(4)
O31D Cu4 O11D U4 -29.0(5)
N19D Cu4 O11D U4 146.2(6)
O40 U4 O11D C12D 124.5(17)
O41 U4 O11D C12D -54.1(17)
O31D U4 O11D C12D -142.7(18)
O46 U4 O11D C12D 107(4)
O44 U4 O11D C12D 34.8(18)
O42 U4 O11D C12D 36.5(16)
O48 U4 O11D C12D -148.2(15)
N47 U4 O11D C12D -156.9(15)
N43 U4 O11D C12D 36.4(17)
Cu4 U4 O11D C12D -168(2)
O40 U4 O11D Cu4 -67.0(6)
O41 U4 O11D Cu4 114.4(6)
O31D U4 O11D Cu4 25.7(4)
O46 U4 O11D Cu4 -85(4)
O44 U4 O11D Cu4 -156.7(5)
O42 U4 O11D Cu4 -155.1(7)
O48 U4 O11D Cu4 20.2(8)
N47 U4 O11D Cu4 11.5(14)
N43 U4 O11D Cu4 -155.2(5)
O31C Cu3 O11C C12C 131.6(13)
N23C Cu3 O11C C12C 95(3)
N19C Cu3 O11C C12C -41.7(13)
U3 Cu3 O11C C12C 161.4(15)
O31C Cu3 O11C U3 -29.8(5)
N23C Cu3 O11C U3 -66(3)
N19C Cu3 O11C U3 156.9(6)
O30 U3 O11C C12C -41.7(15)
O31 U3 O11C C12C 137.5(15)
O31C U3 O11C C12C -131.2(15)
O32 U3 O11C C12C 49.5(14)
O36 U3 O11C C12C 111(6)
O38 U3 O11C C12C -134.6(13)
O34 U3 O11C C12C 49.0(15)
N37 U3 O11C C12C -141.7(13)
N33 U3 O11C C12C 48.3(14)
Cu3 U3 O11C C12C -157.8(17)
O30 U3 O11C Cu3 116.0(6)
O31 U3 O11C Cu3 -64.8(6)
O31C U3 O11C Cu3 26.6(4)
O32 U3 O11C Cu3 -152.7(6)
O36 U3 O11C Cu3 -91(6)
O38 U3 O11C Cu3 23.2(8)
O34 U3 O11C Cu3 -153.2(5)
N37 U3 O11C Cu3 16.0(13)
N33 U3 O11C Cu3 -153.9(5)
C24A C25A C26A C27A -180(2)
C30A C25A C26A C27A 0(3)
O49 N47 O46 U4 -173.2(15)
O48 N47 O46 U4 3.1(16)
O40 U4 O46 N47 89.8(11)
O41 U4 O46 N47 -91.6(11)
O11D U4 O46 N47 108(4)
O31D U4 O46 N47 -0.2(12)
O44 U4 O46 N47 -177.8(12)
O42 U4 O46 N47 175.8(10)
O48 U4 O46 N47 -1.8(9)
N43 U4 O46 N47 178.3(11)
Cu4 U4 O46 N47 30.4(13)
O30 U3 O34 N33 91.2(10)
O31 U3 O34 N33 -88.4(10)
O31C U3 O34 N33 -2E1(5)
O11C U3 O34 N33 -1.6(11)
O32 U3 O34 N33 -2.2(9)
O36 U3 O34 N33 -177.8(11)
O38 U3 O34 N33 -178.7(9)
N37 U3 O34 N33 -177.2(10)
Cu3 U3 O34 N33 -28.1(13)
O31D C30D C29D C28D -175.7(16)
C25D C30D C29D C28D 4(3)
O49 N47 O48 U4 173.3(15)
O46 N47 O48 U4 -3.1(16)
O40 U4 O48 N47 -85.2(11)
O41 U4 O48 N47 92.9(11)
O11D U4 O48 N47 -171.5(9)
O31D U4 O48 N47 -176.7(11)
O46 U4 O48 N47 1.8(10)
O44 U4 O48 N47 5.6(11)
O42 U4 O48 N47 -5(2)
N43 U4 O48 N47 1.9(13)
Cu4 U4 O48 N47 -160.2(10)
N19A Cu1 O11A C12A -38.5(13)
N23A Cu1 O11A C12A 116(3)
O31A Cu1 O11A C12A 143.2(13)
U1 Cu1 O11A C12A 174.7(15)
N19A Cu1 O11A U1 146.8(6)
N23A Cu1 O11A U1 -59(3)
O31A Cu1 O11A U1 -31.5(5)
O10 U1 O11A C12A -56.3(15)
O11 U1 O11A C12A 123.8(15)
O31A U1 O11A C12A -145.8(16)
O14 U1 O11A C12A 86(9)
O12 U1 O11A C12A -148.7(14)
O16 U1 O11A C12A 35.1(14)
O18 U1 O11A C12A 31.8(16)
N17 U1 O11A C12A 32.9(15)
N13 U1 O11A C12A -154.8(13)
Cu1 U1 O11A C12A -173.7(18)
O10 U1 O11A Cu1 117.4(6)
O11 U1 O11A Cu1 -62.5(6)
O31A U1 O11A Cu1 27.9(4)
O14 U1 O11A Cu1 -100(9)
O12 U1 O11A Cu1 25.0(8)
O16 U1 O11A Cu1 -151.2(6)
O18 U1 O11A Cu1 -154.5(5)
N17 U1 O11A Cu1 -153.4(5)
N13 U1 O11A Cu1 18.9(12)
O30 U3 O32 N33 -85.0(10)
O31 U3 O32 N33 94.6(10)
O31C U3 O32 N33 -178.0(8)
O11C U3 O32 N33 -177.2(11)
O36 U3 O32 N33 6.4(11)
O38 U3 O32 N33 13(2)
O34 U3 O32 N33 2.2(9)
N37 U3 O32 N33 9.7(12)
Cu3 U3 O32 N33 167.8(9)
O40 U4 O42 N43 91.8(11)
O41 U4 O42 N43 -86.5(11)
O11D U4 O42 N43 -179.8(12)
O31D U4 O42 N43 -178.9(9)
O46 U4 O42 N43 5.6(12)
O44 U4 O42 N43 -1.6(10)
O48 U4 O42 N43 11(2)
N47 U4 O42 N43 8.2(13)
Cu4 U4 O42 N43 166.4(10)
O11C Cu3 N23C C24C 9(4)
O31C Cu3 N23C C24C -26.2(14)
N19C Cu3 N23C C24C 146.3(14)
U3 Cu3 N23C C24C -48.5(15)
O11C Cu3 N23C C22C -171(3)
O31C Cu3 N23C C22C 153.4(13)
N19C Cu3 N23C C22C -34.1(13)
U3 Cu3 N23C C22C 131.1(11)
N23D Cu4 N19D C18D -153.1(15)
O31D Cu4 N19D C18D 55(4)
O11D Cu4 N19D C18D 25.8(15)
U4 Cu4 N19D C18D 54.3(17)
N23D Cu4 N19D C20D 21.3(15)
O31D Cu4 N19D C20D -130(3)
O11D Cu4 N19D C20D -159.8(14)
U4 Cu4 N19D C20D -131.2(12)
O11A Cu1 N19A C18A 26.4(15)
N23A Cu1 N19A C18A -149.7(14)
U1 Cu1 N19A C18A 55.3(16)
O11A Cu1 N19A C20A -158.0(14)
N23A Cu1 N19A C20A 26.0(15)
U1 Cu1 N19A C20A -129.0(13)
O11B Cu2 N23B C24B -3(4)
N19B Cu2 N23B C24B 148.5(13)
O31B Cu2 N23B C24B -32.4(14)
U2 Cu2 N23B C24B -56.9(15)
O11B Cu2 N23B C22B -18E1(10)
N19B Cu2 N23B C22B -27.3(13)
O31B Cu2 N23B C22B 151.9(13)
U2 Cu2 N23B C22B 127.3(11)
U3 O38 N37 O39 176.0(15)
U3 O38 N37 O36 -4.2(15)
U3 O36 N37 O39 -175.9(15)
U3 O36 N37 O38 4.2(15)
O30 U3 N37 O38 -87.4(10)
O31 U3 N37 O38 93.3(10)
O31C U3 N37 O38 3.5(10)
O11C U3 N37 O38 12.8(16)
O32 U3 N37 O38 177.6(9)
O36 U3 N37 O38 -175.5(16)
O34 U3 N37 O38 -176.7(10)
N33 U3 N37 O38 -178.0(9)
Cu3 U3 N37 O38 23.3(11)
O30 U3 N37 O36 88.1(10)
O31 U3 N37 O36 -91.2(10)
O31C U3 N37 O36 179.0(9)
O11C U3 N37 O36 -171.7(10)
O32 U3 N37 O36 -6.9(12)
O38 U3 N37 O36 175.5(16)
O34 U3 N37 O36 -1.2(10)
N33 U3 N37 O36 -2.5(10)
Cu3 U3 N37 O36 -161.2(8)
O11B Cu2 N19B C18B 21.0(14)
N23B Cu2 N19B C18B -153.8(14)
U2 Cu2 N19B C18B 51.7(15)
O11B Cu2 N19B C20B -160.7(14)
N23B Cu2 N19B C20B 24.5(14)
U2 Cu2 N19B C20B -129.9(12)
O11C Cu3 N19C C18C 25.9(15)
O31C Cu3 N19C C18C -13(4)
N23C Cu3 N19C C18C -147.4(15)
U3 Cu3 N19C C18C 47.6(17)
O11C Cu3 N19C C20C -157.7(14)
O31C Cu3 N19C C20C 164(2)
N23C Cu3 N19C C20C 29.0(14)
U3 Cu3 N19C C20C -136.0(12)
N19A Cu1 N23A C24A 147.6(14)
O31A Cu1 N23A C24A -33.5(14)
U1 Cu1 N23A C24A -58.5(15)
N19A Cu1 N23A C22A -25.1(14)
O31A Cu1 N23A C22A 153.8(13)
U1 Cu1 N23A C22A 128.8(12)
C15A C14A C13A C12A 1(3)
O31D Cu4 N23D C24D -34.4(14)
N19D Cu4 N23D C24D 150.1(14)
U4 Cu4 N23D C24D -58.4(15)
O31D Cu4 N23D C22D 154.4(14)
N19D Cu4 N23D C22D -21.1(15)
U4 Cu4 N23D C22D 130.4(13)
C18B N19B C20B C21B 133.1(17)
Cu2 N19B C20B C21B -45(2)
C22B C21B C20B N19B 67(2)
C12D C17D C16D C15D 5(3)
C18D C17D C16D C15D -175.3(19)
Cu4 O11D C12D C17D 38(2)
U4 O11D C12D C17D -154.6(13)
Cu4 O11D C12D C13D -142.3(14)
U4 O11D C12D C13D 25(3)
C16D C17D C12D O11D 175.0(16)
C18D C17D C12D O11D -5(3)
C16D C17D C12D C13D -4(3)
C18D C17D C12D C13D 175.4(16)
Cu3 O11C C12C C13C -144.3(15)
U3 O11C C12C C13C 10(2)
Cu3 O11C C12C C17C 34(2)
U3 O11C C12C C17C -171.4(12)
C13A C14A C15A C16A 0(3)
C17D C16D C15D C14D -4(3)
C13D C14D C15D C16D 4(3)
C13B C14B C15B C16B -6(3)
Cu1 O31A C30A C29A 146.0(14)
U1 O31A C30A C29A -2(2)
Cu1 O31A C30A C25A -37.6(19)
U1 O31A C30A C25A 174.8(11)
C26A C25A C30A O31A 179.1(16)
C24A C25A C30A O31A -2(3)
C26A C25A C30A C29A -4(3)
C24A C25A C30A C29A 174.9(19)
Cu2 O31B C30B C25B -36.4(19)
U2 O31B C30B C25B 170.9(11)
Cu2 O31B C30B C29B 144.5(14)
U2 O31B C30B C29B -8(2)
C18C N19C C20C C21C 129(2)
Cu3 N19C C20C C21C -48(2)
Cu2 O11B C12B C17B 35.1(19)
U2 O11B C12B C17B -151.8(12)
Cu2 O11B C12B C13B -146.7(12)
U2 O11B C12B C13B 26(2)
C16B C17B C12B O11B 177.0(15)
C18B C17B C12B O11B -4(2)
C16B C17B C12B C13B -1(2)
C18B C17B C12B C13B 177.5(15)
U1 O18 N17 O19 -177.8(17)
U1 O18 N17 O16 2.4(17)
O10 U1 N17 O18 -84.5(12)
O11 U1 N17 O18 94.0(12)
O11A U1 N17 O18 -177.8(11)
O31A U1 N17 O18 -174.9(10)
O14 U1 N17 O18 4.4(11)
O12 U1 N17 O18 3.9(14)
O16 U1 N17 O18 177.4(18)
N13 U1 N17 O18 5.6(12)
Cu1 U1 N17 O18 164.5(10)
O10 U1 N17 O16 98.1(11)
O11 U1 N17 O16 -83.4(11)
O11A U1 N17 O16 4.7(10)
O31A U1 N17 O16 7.7(17)
O14 U1 N17 O16 -173.1(11)
O12 U1 N17 O16 -173.6(9)
O18 U1 N17 O16 -177.4(18)
N13 U1 N17 O16 -171.9(10)
Cu1 U1 N17 O16 -13.0(11)
C30D C29D C28D C27D -2(3)
C15D C14D C13D C12D -4(3)
O11D C12D C13D C14D -175.2(18)
C17D C12D C13D C14D 4(3)
Cu3 O31C C30C C29C 140.8(16)
U3 O31C C30C C29C -9(3)
Cu3 O31C C30C C25C -38.1(19)
U3 O31C C30C C25C 171.6(10)
C26C C25C C30C O31C -179.7(15)
C24C C25C C30C O31C -1(3)
C26C C25C C30C C29C 1(3)
C24C C25C C30C C29C 179.6(18)
Cu1 O11A C12A C13A -151.1(13)
U1 O11A C12A C13A 21(2)
Cu1 O11A C12A C17A 31(2)
U1 O11A C12A C17A -156.7(12)
C14A C13A C12A O11A -178.3(17)
C14A C13A C12A C17A 0(3)
C16A C17A C12A O11A 176.4(16)
C18A C17A C12A O11A 0(3)
C16A C17A C12A C13A -2(3)
C18A C17A C12A C13A -178.8(18)
C20C N19C C18C C17C -179.8(17)
Cu3 N19C C18C C17C -3(3)
C22B N23B C24B C25B -177.5(17)
Cu2 N23B C24B C25B 7(2)
O31D C30D C25D C24D 0(3)
C29D C30D C25D C24D -179.4(17)
O31D C30D C25D C26D 176.5(15)
C29D C30D C25D C26D -3(2)
U1 O12 N13 O15 178.5(15)
U1 O12 N13 O14 -4.9(14)
U1 O14 N13 O15 -178.5(15)
U1 O14 N13 O12 4.9(14)
O10 U1 N13 O12 -88.2(10)
O11 U1 N13 O12 92.4(10)
O11A U1 N13 O12 11.0(16)
O31A U1 N13 O12 2.9(10)
O14 U1 N13 O12 -174.6(16)
O16 U1 N13 O12 177.6(9)
O18 U1 N13 O12 -174.9(10)
N17 U1 N13 O12 -177.3(9)
Cu1 U1 N13 O12 23.4(10)
O10 U1 N13 O14 86.4(10)
O11 U1 N13 O14 -93.1(10)
O11A U1 N13 O14 -174.5(10)
O31A U1 N13 O14 177.5(10)
O12 U1 N13 O14 174.6(16)
O16 U1 N13 O14 -7.8(12)
O18 U1 N13 O14 -0.4(10)
N17 U1 N13 O14 -2.7(11)
Cu1 U1 N13 O14 -162.0(8)
C28C C27C C26C C25C 2(3)
C24C C25C C26C C27C 177.6(18)
C30C C25C C26C C27C -4(3)
N19C C20C C21C C22C 67(2)
O11C C12C C17C C16C 176.6(16)
C13C C12C C17C C16C -5(3)
O11C C12C C17C C18C 0(3)
C13C C12C C17C C18C 178.5(17)
C15C C16C C17C C12C 1(3)
C15C C16C C17C C18C 178.5(19)
N19C C18C C17C C12C -17(3)
N19C C18C C17C C16C 166.2(18)
O31B C30B C29B C28B -178.5(18)
C25B C30B C29B C28B 2(3)
C22D N23D C24D C25D -176.1(18)
Cu4 N23D C24D C25D 13(3)
C26D C25D C24D N23D -163.5(18)
C30D C25D C24D N23D 13(3)
C20B N19B C18B C17B -178.0(17)
Cu2 N19B C18B C17B 0(2)
C16B C17B C18B N19B 163.4(17)
C12B C17B C18B N19B -15(3)
C22C N23C C24C C25C 178.5(16)
Cu3 N23C C24C C25C -2(2)
C26C C25C C24C N23C -157.9(17)
C30C C25C C24C N23C 24(3)
C29A C28A C27A C26A -1(3)
C25A C26A C27A C28A 3(3)
U2 O23 N24 O25 179.7(15)
U2 O23 N24 O22 -4.6(15)
U2 O22 N24 O25 -179.9(15)
U2 O22 N24 O23 4.4(15)
O21 U2 N24 O23 90.7(11)
O20 U2 N24 O23 -90.4(11)
O31B U2 N24 O23 0.6(16)
O11B U2 N24 O23 -3.8(11)
O26 U2 N24 O23 179.3(11)
O28 U2 N24 O23 -179.9(10)
O22 U2 N24 O23 -175.1(17)
N27 U2 N24 O23 -179.4(10)
Cu2 U2 N24 O23 -21.7(11)
O21 U2 N24 O22 -94.3(10)
O20 U2 N24 O22 84.7(10)
O31B U2 N24 O22 175.6(9)
O11B U2 N24 O22 171.3(10)
O23 U2 N24 O22 175.1(17)
O26 U2 N24 O22 -5.6(10)
O28 U2 N24 O22 -4.8(13)
N27 U2 N24 O22 -4.3(11)
Cu2 U2 N24 O22 153.4(9)
C20A N19A C18A C17A 176.1(18)
Cu1 N19A C18A C17A -8(3)
C12A C17A C18A N19A -12(3)
C16A C17A C18A N19A 171.4(18)
N23B C24B C25B C26B -160.2(18)
N23B C24B C25B C30B 19(3)
O31B C30B C25B C26B 178.0(16)
C29B C30B C25B C26B -3(3)
O31B C30B C25B C24B -1(3)
C29B C30B C25B C24B 178.1(17)
C14B C15B C16B C17B 4(3)
C12B C17B C16B C15B 0(3)
C18B C17B C16B C15B -179.0(18)
U4 O44 N43 O45 -175.8(18)
U4 O44 N43 O42 -2.9(17)
U4 O42 N43 O45 176.2(16)
U4 O42 N43 O44 2.8(17)
O40 U4 N43 O44 95.9(12)
O41 U4 N43 O44 -82.9(11)
O11D U4 N43 O44 -176.8(11)
O31D U4 N43 O44 -174.8(10)
O46 U4 N43 O44 8.3(11)
O42 U4 N43 O44 -177.0(18)
O48 U4 N43 O44 8.2(14)
N47 U4 N43 O44 9.1(12)
Cu4 U4 N43 O44 166.8(10)
O40 U4 N43 O42 -87.1(11)
O41 U4 N43 O42 94.0(11)
O11D U4 N43 O42 0.2(11)
O31D U4 N43 O42 2.1(17)
O46 U4 N43 O42 -174.8(11)
O44 U4 N43 O42 177.0(18)
O48 U4 N43 O42 -174.8(9)
N47 U4 N43 O42 -174.0(10)
Cu4 U4 N43 O42 -16.2(12)
C28B C27B C26B C25B -2(4)
C24B C25B C26B C27B -178(2)
C30B C25B C26B C27B 3(3)
C22A N23A C24A C25A -179.5(18)
Cu1 N23A C24A C25A 8(3)
C26A C25A C24A N23A -162(2)
C30A C25A C24A N23A 19(3)
C17C C16C C15C C14C 2(3)
C13C C14C C15C C16C -2(4)
C14A C15A C16A C17A -2(3)
C12A C17A C16A C15A 3(3)
C18A C17A C16A C15A -180(2)
U3 O34 N33 O35 -179.4(14)
U3 O34 N33 O32 3.6(14)
U3 O32 N33 O35 179.4(14)
U3 O32 N33 O34 -3.8(15)
O30 U3 N33 O34 -88.6(10)
O31 U3 N33 O34 91.4(10)
O31C U3 N33 O34 179.6(10)
O11C U3 N33 O34 178.5(10)
O32 U3 N33 O34 175.9(16)
O36 U3 N33 O34 2.0(10)
O38 U3 N33 O34 1.8(12)
N37 U3 N33 O34 3.0(11)
Cu3 U3 N33 O34 161.7(9)
O30 U3 N33 O32 95.4(10)
O31 U3 N33 O32 -84.6(10)
O31C U3 N33 O32 3.6(15)
O11C U3 N33 O32 2.6(10)
O36 U3 N33 O32 -174.0(10)
O38 U3 N33 O32 -174.1(9)
O34 U3 N33 O32 -175.9(16)
N37 U3 N33 O32 -172.9(9)
Cu3 U3 N33 O32 -14.3(10)
C30B C29B C28B C27B -1(3)
C26B C27B C28B C29B 1(4)
C15B C14B C13B C12B 5(3)
O11B C12B C13B C14B -179.6(16)
C17B C12B C13B C14B -1(2)
C29D C28D C27D C26D -1(3)
C24C N23C C22C C21C -124.7(18)
Cu3 N23C C22C C21C 55.7(19)
C20C C21C C22C N23C -72(2)
C20D N19D C18D C17D -177.4(17)
Cu4 N19D C18D C17D -3(3)
C12D C17D C18D N19D -15(3)
C16D C17D C18D N19D 164.7(19)
C24B N23B C22B C21B -126.1(17)
Cu2 N23B C22B C21B 49.8(18)
C20B C21B C22B N23B -68(2)
C24A N23A C22A C21A -125.8(19)
Cu1 N23A C22A C21A 47(2)
C20A C21A C22A N23A -69(2)
O31C C30C C29C C28C -176(2)
C25C C30C C29C C28C 3(3)
C28D C27D C26D C25D 2(3)
C24D C25D C26D C27D 177.0(19)
C30D C25D C26D C27D 0(3)
C18A N19A C20A C21A 129.7(18)
Cu1 N19A C20A C21A -46(2)
C22A C21A C20A N19A 68(2)
C18D N19D C20D C21D 129.6(18)
Cu4 N19D C20D C21D -45(2)
C22D C21D C20D N19D 69(2)
O11C C12C C13C C14C -176.2(18)
C17C C12C C13C C14C 5(3)
C15C C14C C13C C12C -2(3)
O31A C30A C29A C28A -177.4(16)
C25A C30A C29A C28A 6(3)
C27A C28A C29A C30A -4(3)
C24D N23D C22D C21D -125.5(19)
Cu4 N23D C22D C21D 46(2)
C20D C21D C22D N23D -70(2)
O19 N17 O16 U1 177.7(14)
O18 N17 O16 U1 -2.4(17)
O10 U1 O16 N17 -82.3(11)
O11 U1 O16 N17 96.3(11)
O11A U1 O16 N17 -174.9(11)
O31A U1 O16 N17 -175.9(9)
O14 U1 O16 N17 7.4(11)
O12 U1 O16 N17 14(2)
O18 U1 O16 N17 1.4(10)
N13 U1 O16 N17 11.0(13)
Cu1 U1 O16 N17 169.1(10)
C26C C27C C28C C29C 2(4)
C30C C29C C28C C27C -5(4)
